data_7046047
loop_
_publ_author_name
'Leng, Ji-Dong'
'Kostopoulos, Andreas K.'
'Isherwood, Liam H.'
'Ariciu, Ana-Maria'
'Tuna, Floriana'
'Vit\'orica-Yrez\'abal, I\~nigo J'
'Pritchard, Robin G.'
'Whitehead, George F. S.'
'Timco, Grigore A.'
'Mills, David P.'
'Winpenny, Richard E. P.'

_publ_section_title
;
 Chromium chains as polydentate fluoride ligands for actinides and group
 IV metals.
;
_journal_issue 18
_journal_name_full 'Dalton transactions (Cambridge, England : 2003)'
_journal_page_first 6361
_journal_page_last 6369
_journal_paper_doi 10.1039/c8dt00803e
_journal_volume 47
_journal_year 2018
_chemical_absolute_configuration ad
_chemical_formula_moiety 'C82 H150 Cr6 F8 O35 S U2, C6 H16 N, 2(C7 H8)'
_chemical_formula_sum 'C102 H182 Cr6 F8 N O35 S U2'
_chemical_formula_weight 2954.60
_space_group_crystal_system orthorhombic
_space_group_IT_number 18
_space_group_name_Hall 'P 2 2ab'
_space_group_name_H-M_alt 'P 21 21 2'
_symmetry_space_group_name_Hall 'P 2 2ab'
_symmetry_space_group_name_H-M 'P 21 21 2'
_atom_sites_solution_hydrogens geom
_audit_creation_date 2017-12-21
_audit_creation_method
;
Olex2 1.2
(compiled 2017.08.10 svn.r3458 for OlexSys, GUI svn.r5381)
;
_audit_update_record
;
2017-12-22 deposited with the CCDC.
2018-03-29 downloaded from the CCDC.
;
_cell_angle_alpha 90
_cell_angle_beta 90
_cell_angle_gamma 90
_cell_formula_units_Z 4
_cell_length_a 33.1772(7)
_cell_length_b 32.7339(8)
_cell_length_c 13.1235(3)
_cell_measurement_reflns_used 9857
_cell_measurement_temperature 150.00(2)
_cell_measurement_theta_max 67.569
_cell_measurement_theta_min 2.693
_cell_volume 14252.4(6)
_computing_cell_refinement 'SAINT v8.34A (Bruker, 2013)'
_computing_data_reduction 'SAINT v8.34A (Bruker, 2013)'
_computing_molecular_graphics 'Olex2 (Dolomanov et al., 2009)'
_computing_publication_material 'Olex2 (Dolomanov et al., 2009)'
_computing_structure_refinement 'ShelXL (Sheldrick, 2015)'
_diffrn_ambient_temperature 150.00(2)
_diffrn_measured_fraction_theta_full 1.000
_diffrn_measured_fraction_theta_max 0.976
_diffrn_measurement_device_type 'Bruker APEX-II CCD'
_diffrn_measurement_method '\f and \w scans'
_diffrn_radiation_type CuK\a
_diffrn_radiation_wavelength 1.54184
_diffrn_reflns_av_R_equivalents 0.1236
_diffrn_reflns_av_unetI/netI 0.1132
_diffrn_reflns_Laue_measured_fraction_full 1.000
_diffrn_reflns_Laue_measured_fraction_max 0.976
_diffrn_reflns_limit_h_max 39
_diffrn_reflns_limit_h_min -39
_diffrn_reflns_limit_k_max 37
_diffrn_reflns_limit_k_min -39
_diffrn_reflns_limit_l_max 15
_diffrn_reflns_limit_l_min -15
_diffrn_reflns_number 105200
_diffrn_reflns_point_group_measured_fraction_full 1.000
_diffrn_reflns_point_group_measured_fraction_max 0.975
_diffrn_reflns_theta_full 67.684
_diffrn_reflns_theta_max 69.692
_diffrn_reflns_theta_min 1.331
_diffrn_standards_number 0
_exptl_absorpt_coefficient_mu 10.689
_exptl_absorpt_correction_T_max 0.7536
_exptl_absorpt_correction_T_min 0.4009
_exptl_absorpt_correction_type multi-scan
_exptl_absorpt_process_details
'SADABS-2014/4 (Bruker,2014/4) was used for absorption correction. wR2(int) was 0.1310 before and 0.0870 after correction. The Ratio of minimum to maximum transmission is 0.5320. The \l/2 correction factor is Not present.'
_exptl_crystal_colour 'clear green'
_exptl_crystal_colour_lustre clear
_exptl_crystal_colour_primary green
_exptl_crystal_density_diffrn 1.377
_exptl_crystal_description block
_exptl_crystal_F_000 5988
_exptl_crystal_size_max 0.2
_exptl_crystal_size_mid 0.2
_exptl_crystal_size_min 0.2
_refine_diff_density_max 2.645
_refine_diff_density_min -2.696
_refine_diff_density_rms 0.181
_refine_ls_abs_structure_details
;
 Flack x determined using 6108 quotients [(I+)-(I-)]/[(I+)+(I-)]
 (Parsons, Flack and Wagner, Acta Cryst. B69 (2013) 249-259).
;
_refine_ls_abs_structure_Flack -0.002(5)
_refine_ls_extinction_method none
_refine_ls_goodness_of_fit_ref 1.039
_refine_ls_hydrogen_treatment constr
_refine_ls_matrix_type full
_refine_ls_number_parameters 1557
_refine_ls_number_reflns 25941
_refine_ls_number_restraints 4230
_refine_ls_restrained_S_all 0.984
_refine_ls_R_factor_all 0.1202
_refine_ls_R_factor_gt 0.0876
_refine_ls_shift/su_max 0.002
_refine_ls_shift/su_mean 0.000
_refine_ls_structure_factor_coef Fsqd
_refine_ls_weighting_details 'w=1/[\s^2^(Fo^2^)+(0.1530P)^2^+23.3800P] where P=(Fo^2^+2Fc^2^)/3'
_refine_ls_weighting_scheme calc
_refine_ls_wR_factor_gt 0.2226
_refine_ls_wR_factor_ref 0.2549
_reflns_Friedel_coverage 0.846
_reflns_Friedel_fraction_full 1.000
_reflns_Friedel_fraction_max 0.975
_reflns_number_gt 18855
_reflns_number_total 25941
_reflns_threshold_expression 'I > 2\s(I)'
_cod_data_source_file c8dt00803e2.cif
_cod_data_source_block xrepw772
_cod_depositor_comments 'Adding full bibliography for 7046044--7046048.cif.'
_cod_database_code 7046047
_shelx_shelxl_version_number 2017/1
_shelx_space_group_comment
;
The symmetry employed for this shelxl refinement is uniquely defined
by the following loop, which should always be used as a source of
symmetry information in preference to the above space-group names.
They are only intended as comments.
;
_olex2_refinement_description
;
1. Twinned data refinement
 Scales: 0.8339(16)
 0.1661(16)
2. Fixed Uiso
 At 1.2 times of:
  All C(H) groups, All C(H,H) groups, All N(H,H) groups
 At 1.5 times of:
  All C(H,H,H) groups
3. Restrained distances
 C4X-C3X
 2.9 with sigma of 0.02
 C3X-C4X = C8X-C7X
 2.665 with sigma of 0.02
 C8X-O5X = C3X-O1X = C4X-O1X = C7X-O5X
 2.608 with sigma of 0.02
 S2X-C3X = S2X-C4X = S6X-C8X = S6X-C7X
 1.761 with sigma of 0.02
 S6X-O5X = S2X-O1X
 1.504 with sigma of 0.02
 C70-C67 = C69-C67 = C67-C68
 1.54 with sigma of 0.02
 N4C-C5C = N4B-C5B = N4C-C3C = N4B-C3B
 1.45 with sigma of 0.02
 C2B-C3B = C2C-C3C = C2C-C1C = C2B-C1B = C7C-C6C = C6C-C5C = C6B-C5B = C7B-C6B
 1.54 with sigma of 0.02
 C1C-C3C = C3B-C1B = C5C-C3C = C3B-C5B = C7B-C5B = C7C-C5C
 2.35 with sigma of 0.02
 C6AA-C3AA
 1.54 with sigma of 0.02
 C7D-C1D
 1.54 with sigma of 0.02
 S6X-C7X \\sim S6X-C8X \\sim S2X-C3X \\sim S2X-C4X
 with sigma of 0.02
 U2-F7 \\sim U1-F6
 with sigma of 0.02
 U1-O1X \\sim U2-O5X
 with sigma of 0.02
 C6D-C7D \\sim C7D-C2D
 with sigma of 0.02
 C55A-C52 \\sim C55-C52 \\sim C53A-C52 \\sim C53-C52 \\sim C54A-C52 \\sim
C54-C52
 with sigma of 0.02
 C7AA-C3AA \\sim C3AA-C8AA
 with sigma of 0.02
 O9-C21 \\sim O9-C21A \\sim O10-C21A \\sim O10-C21
 with sigma of 0.02
4. Restrained planarity
 C6AA, C1BA, C0BA, C7AA, C9AA, C8AA, C3AA
 with sigma of 0.1
5. Uiso/Uaniso restraints and constraints
S6X \\sim C7X \\sim C8X: within 2A with sigma of 0.04 and sigma for terminal
atoms of 0.08
S2X \\sim C3X \\sim C4X: within 2A with sigma of 0.04 and sigma for terminal
atoms of 0.08
C66 \\sim C67 \\sim C70 \\sim C68 \\sim C69: within 2A with sigma of 0.04 and
sigma for terminal atoms of 0.08
N4C \\sim C1C \\sim C2C \\sim C3C \\sim C5C \\sim C6C \\sim C7C \\sim N4B \\sim
C5B \\sim C3B \\sim C6B \\sim C2B \\sim C7B \\sim C1B: within 2A with sigma of
0.04 and sigma for terminal atoms of 0.08
F7 \\sim O5X \\sim S6X \\sim C7X \\sim C8X \\sim C3X \\sim S2X \\sim C4X \\sim
O1X \\sim F6: within 2A with sigma of 0.04 and sigma for terminal atoms of 0.08
C6AA \\sim C8AA \\sim C7AA \\sim C3AA \\sim C9AA \\sim C1BA \\sim C0BA: within
2A with sigma of 0.04 and sigma for terminal atoms of 0.08
C53 \\sim C52 \\sim C54A \\sim C54 \\sim C55A \\sim C55 \\sim C53A: within 2A
with sigma of 0.04 and sigma for terminal atoms of 0.08
Uanis(C66) \\sim Ueq, Uanis(C67) \\sim Ueq, Uanis(C70) \\sim Ueq, Uanis(C68)
\\sim Ueq, Uanis(C69) \\sim Ueq: with sigma of 0.02 and sigma for terminal
atoms of 0.04
Uanis(C4X) \\sim Ueq, Uanis(C7X) \\sim Ueq: with sigma of 0.01 and sigma for
terminal atoms of 0.02
Uanis(F35) \\sim Ueq, Uanis(O28) \\sim Ueq, Uanis(F34) \\sim Ueq: with sigma of
0.02 and sigma for terminal atoms of 0.04
Uanis(C1D) \\sim Ueq, Uanis(C6D) \\sim Ueq, Uanis(C2D) \\sim Ueq, Uanis(C7D)
\\sim Ueq, Uanis(C5D) \\sim Ueq, Uanis(C3D) \\sim Ueq, Uanis(C4D) \\sim Ueq:
with sigma of 0.1 and sigma for terminal atoms of 0.2
Uanis(C7C) \\sim Ueq: with sigma of 0.02 and sigma for terminal atoms of 0.04
6. Rigid body (RIGU) restrains
 All non-hydrogen atoms
 with sigma for 1-2 distances of 0.004 and sigma for 1-3 distances of 0.004
7. Same fragment restrains
{C2, C3, C4, C5} sigma for 1-2: 0.02, 1-3: 0.04
as
{C7, C8, C9, C10}
{C2, C3, C4, C5} sigma for 1-2: 0.02, 1-3: 0.04
as
{C12, C13, C14, C15}
{C2, C3, C4, C5} sigma for 1-2: 0.02, 1-3: 0.04
as
{C17, C18, C19, C20}
{C2, C3, C4, C5} sigma for 1-2: 0.02, 1-3: 0.04
as
{C22, C23, C24, C25}
{C2, C3, C4, C5} sigma for 1-2: 0.02, 1-3: 0.04
as
{C27, C28, C29, C30}
{C2, C3, C4, C5} sigma for 1-2: 0.02, 1-3: 0.04
as
{C32, C33, C34, C35}
{C2, C3, C4, C5} sigma for 1-2: 0.02, 1-3: 0.04
as
{C37, C38, C39, C40}
{C2, C3, C4, C5} sigma for 1-2: 0.02, 1-3: 0.04
as
{C42, C43, C44, C45}
{C2, C3, C4, C5} sigma for 1-2: 0.02, 1-3: 0.04
as
{C47, C48, C49, C50}
{C2, C3, C4, C5} sigma for 1-2: 0.02, 1-3: 0.04
as
{C52, C53, C54, C55}
{C2, C3, C4, C5} sigma for 1-2: 0.02, 1-3: 0.04
as
{C57, C58, C59, C60}
{C2, C3, C4, C5} sigma for 1-2: 0.02, 1-3: 0.04
as
{C62, C63, C64, C65}
{C2, C3, C4, C5} sigma for 1-2: 0.02, 1-3: 0.04
as
{C72, C73, C74, C75}
{C2, C3, C4, C5} sigma for 1-2: 0.02, 1-3: 0.04
as
{C77, C78, C79, C80}
{C2, C3, C4, C5} sigma for 1-2: 0.02, 1-3: 0.04
as
{C67, C68, C69, C70}
{C3, C4, C5} sigma for 1-2: 0.02, 1-3: 0.04
as
{C53A, C54A, C55A}
{C1, C2, C3, C4, C5} sigma for 1-2: 0.02, 1-3: 0.04
as
{C21A, C22A, C23A, C24A, C25A}
8. Others
 Sof(F7)=Sof(S2X)=Sof(O1X)=Sof(C3X)=Sof(H3XA)=Sof(H3XB)=Sof(H3XC)=Sof(C4X)=
 Sof(H4XA)=Sof(H4XB)=Sof(H4XC)=1-FVAR(1)
 Sof(F6)=Sof(S6X)=Sof(O5X)=Sof(C7X)=Sof(H7XA)=Sof(H7XB)=Sof(H7XC)=Sof(C8X)=
 Sof(H8XA)=Sof(H8XB)=Sof(H8XC)=FVAR(1)
 Sof(C1C)=Sof(H1CA)=Sof(H1CB)=Sof(H1CC)=Sof(C2C)=Sof(H2CA)=Sof(H2CB)=Sof(C3C)=
 Sof(H3CA)=Sof(H3CB)=Sof(N4C)=Sof(H4CA)=Sof(H4CB)=Sof(C5C)=Sof(H5CA)=Sof(H5CB)=
 Sof(C6C)=Sof(H6CA)=Sof(H6CB)=Sof(C7C)=Sof(H7CA)=Sof(H7CB)=Sof(H7CC)=1-FVAR(2)
 Sof(N4B)=Sof(H4BA)=Sof(H4BB)=Sof(C5B)=Sof(H5BA)=Sof(H5BB)=Sof(C1B)=Sof(H1BA)=
 Sof(H1BB)=Sof(H1BC)=Sof(C6B)=Sof(H6BA)=Sof(H6BB)=Sof(C7B)=Sof(H7BA)=Sof(H7BB)=
 Sof(H7BC)=Sof(C2B)=Sof(H2BA)=Sof(H2BB)=Sof(C3B)=Sof(H3BA)=Sof(H3BB)=FVAR(2)
 Sof(C53A)=Sof(H53D)=Sof(H53E)=Sof(H53F)=Sof(C54A)=Sof(H54D)=Sof(H54E)=
 Sof(H54F)=Sof(C55A)=Sof(H55D)=Sof(H55E)=Sof(H55F)=1-FVAR(3)
 Sof(C53)=Sof(H53A)=Sof(H53B)=Sof(H53C)=Sof(C54)=Sof(H54A)=Sof(H54B)=Sof(H54C)=
 Sof(C55)=Sof(H55A)=Sof(H55B)=Sof(H55C)=FVAR(3)
 Sof(C21A)=Sof(C22A)=Sof(C23A)=Sof(H23D)=Sof(H23E)=Sof(H23F)=Sof(C24A)=
 Sof(H24D)=Sof(H24E)=Sof(H24F)=Sof(C25A)=Sof(H25D)=Sof(H25E)=Sof(H25F)=1-FVAR(4)
 Sof(C21)=Sof(C22)=Sof(C23)=Sof(H23A)=Sof(H23B)=Sof(H23C)=Sof(C24)=Sof(H24A)=
 Sof(H24B)=Sof(H24C)=Sof(C25)=Sof(H25A)=Sof(H25B)=Sof(H25C)=FVAR(4)
9.a Secondary CH2 refined with riding coordinates:
 N4B(H4BA,H4BB), C5B(H5BA,H5BB), C6B(H6BA,H6BB), C2B(H2BA,H2BB), C3B(H3BA,
 H3BB), C2C(H2CA,H2CB), C3C(H3CA,H3CB), N4C(H4CA,H4CB), C5C(H5CA,H5CB),
 C6C(H6CA,H6CB)
9.b Me refined with riding coordinates:
 C3(H3A,H3B,H3C), C4(H4A,H4B,H4C), C5(H5A,H5B,H5C), C8(H8A,H8B,H8C), C9(H9A,
 H9B,H9C), C10(H10A,H10B,H10C), C13(H13A,H13B,H13C), C14(H14A,H14B,H14C),
 C15(H15A,H15B,H15C), C18(H18A,H18B,H18C), C19(H19A,H19B,H19C), C20(H20A,H20B,
 H20C), C23(H23A,H23B,H23C), C24(H24A,H24B,H24C), C25(H25A,H25B,H25C), C28(H28A,
 H28B,H28C), C29(H29A,H29B,H29C), C30(H30A,H30B,H30C), C33(H33A,H33B,H33C),
 C34(H34A,H34B,H34C), C35(H35A,H35B,H35C), C38(H38A,H38B,H38C), C39(H39A,H39B,
 H39C), C40(H40A,H40B,H40C), C43(H43A,H43B,H43C), C44(H44A,H44B,H44C), C45(H45A,
 H45B,H45C), C48(H48A,H48B,H48C), C49(H49A,H49B,H49C), C50(H50A,H50B,H50C),
 C53(H53A,H53B,H53C), C54(H54A,H54B,H54C), C55(H55A,H55B,H55C), C58(H58A,H58B,
 H58C), C59(H59A,H59B,H59C), C60(H60A,H60B,H60C), C63(H63A,H63B,H63C), C64(H64A,
 H64B,H64C), C65(H65A,H65B,H65C), C73(H73A,H73B,H73C), C74(H74A,H74B,H74C),
 C75(H75A,H75B,H75C), C78(H78A,H78B,H78C), C79(H79A,H79B,H79C), C80(H80A,H80B,
 H80C), C68(H68A,H68B,H68C), C69(H69A,H69B,H69C), C70(H70A,H70B,H70C), C7X(H7XA,
 H7XB,H7XC), C8X(H8XA,H8XB,H8XC), C3X(H3XA,H3XB,H3XC), C4X(H4XA,H4XB,H4XC),
 C1B(H1BA,H1BB,H1BC), C7B(H7BA,H7BB,H7BC), C7D(H7DA,H7DB,H7DC), C1C(H1CA,H1CB,
 H1CC), C7C(H7CA,H7CB,H7CC), C53A(H53D,H53E,H53F), C54A(H54D,H54E,H54F),
 C55A(H55D,H55E,H55F), C3AA(H3AA,H3AB,H3AC), C23A(H23D,H23E,H23F), C24A(H24D,
 H24E,H24F), C25A(H25D,H25E,H25F)
9.c Aromatic/amide H refined with riding coordinates:
 C6D(H6D), C5D(H5D), C4D(H4D), C3D(H3D), C2D(H2D), C8AA(H8AA), C9AA(H9AA),
 C0BA(H0BA), C1BA(H1BD), C7AA(H7AA)
9.d Fitted hexagon refined as free rotating group:
 C1D(C6D,C5D,C4D,C3D,C2D), C6AA(C8AA,C9AA,C0BA,C1BA,C7AA)
;
_olex2_submission_special_instructions 'No special instructions were received'

loop_
_space_group_symop_operation_xyz
'x, y, z'
'-x, -y, z'
'x+1/2, -y+1/2, -z'
'-x+1/2, y+1/2, -z'

loop_
_atom_site_label
_atom_site_type_symbol
_atom_site_fract_x
_atom_site_fract_y
_atom_site_fract_z
_atom_site_U_iso_or_equiv
_atom_site_adp_type
_atom_site_occupancy
_atom_site_site_symmetry_order
_atom_site_calc_flag
_atom_site_refinement_flags_posn
_atom_site_refinement_flags_adp
_atom_site_refinement_flags_occupancy
_atom_site_disorder_assembly
_atom_site_disorder_group
U1 U 0.54267(3) 0.14553(3) -0.89883(11) 0.0726(3) Uani 1 1 d D U . . .
U2 U 0.62007(3) 0.05757(3) -0.89254(8) 0.0643(3) Uani 1 1 d D U . . .
Cr1 Cr 0.72734(19) 0.05690(13) -0.7926(3) 0.0672(13) Uani 1 1 d . U . . .
Cr2 Cr 0.80051(14) 0.12766(11) -0.7477(3) 0.0496(9) Uani 1 1 d . U . . .
Cr3 Cr 0.79976(12) 0.22954(10) -0.7626(3) 0.0446(9) Uani 1 1 d . U . . .
Cr4 Cr 0.72935(12) 0.30556(11) -0.7643(3) 0.0433(9) Uani 1 1 d . U . . .
Cr5 Cr 0.62678(12) 0.31424(11) -0.7432(3) 0.0470(9) Uani 1 1 d . U . . .
Cr6 Cr 0.55013(15) 0.24768(14) -0.7822(5) 0.0674(14) Uani 1 1 d . U . . .
F1 F 0.7532(5) 0.1087(4) -0.8201(10) 0.052(3) Uani 1 1 d . U . . .
F2 F 0.7740(5) 0.1791(4) -0.7265(10) 0.049(3) Uani 1 1 d . U . . .
F3 F 0.7473(4) 0.2518(4) -0.8002(11) 0.049(3) Uani 1 1 d . U . . .
F4 F 0.6767(4) 0.2843(4) -0.7255(10) 0.044(3) Uani 1 1 d . U . . .
F5 F 0.6038(4) 0.2695(4) -0.8128(11) 0.053(3) Uani 1 1 d . U . . .
O1 O 0.7814(9) 0.0307(6) -0.767(2) 0.083(5) Uani 1 1 d . U . . .
O2 O 0.8309(7) 0.0778(5) -0.767(2) 0.076(6) Uani 1 1 d . U . . .
O3 O 0.7237(7) 0.0710(6) -0.6444(14) 0.062(4) Uani 1 1 d . U . . .
O4 O 0.7791(6) 0.1097(5) -0.6156(16) 0.062(4) Uani 1 1 d . U . . .
O5 O 0.8479(6) 0.1464(6) -0.6708(16) 0.061(4) Uani 1 1 d . U . . .
O6 O 0.8530(6) 0.2111(5) -0.7170(16) 0.058(4) Uani 1 1 d . U . . .
O7 O 0.8231(6) 0.1458(5) -0.8760(14) 0.055(4) Uani 1 1 d . U . . .
O8 O 0.8083(5) 0.2100(4) -0.9014(16) 0.054(4) Uani 1 1 d . U . . .
O9 O 0.8265(5) 0.2791(5) -0.8049(17) 0.060(4) Uani 1 1 d D U . . .
O10 O 0.7816(5) 0.3276(5) -0.8112(16) 0.058(4) Uani 1 1 d D U . . .
O11 O 0.7923(5) 0.2470(5) -0.6220(15) 0.058(4) Uani 1 1 d . U . . .
O12 O 0.7471(6) 0.2974(5) -0.6220(15) 0.059(4) Uani 1 1 d . U . . .
O13 O 0.7140(6) 0.3597(5) -0.7242(15) 0.055(4) Uani 1 1 d . U . . .
O14 O 0.6508(6) 0.3597(5) -0.6696(15) 0.055(4) Uani 1 1 d . U . . .
O15 O 0.7112(6) 0.3147(5) -0.9047(15) 0.061(4) Uani 1 1 d . U . . .
O16 O 0.6459(6) 0.3348(5) -0.8748(15) 0.058(4) Uani 1 1 d . U . . .
O17 O 0.5786(6) 0.3474(5) -0.762(2) 0.070(5) Uani 1 1 d . U . . .
O18 O 0.5276(7) 0.3024(7) -0.747(3) 0.092(7) Uani 1 1 d . U . . .
O19 O 0.6075(5) 0.2950(5) -0.6107(16) 0.056(4) Uani 1 1 d . U . . .
O20 O 0.5659(6) 0.2420(6) -0.6364(16) 0.065(4) Uani 1 1 d . U . . .
O21 O 0.4952(7) 0.2295(7) -0.743(3) 0.090(7) Uani 1 1 d . U . . .
O22 O 0.4858(9) 0.1719(12) -0.811(3) 0.137(9) Uani 1 1 d . U . . .
O23 O 0.5313(8) 0.2597(8) -0.920(2) 0.101(7) Uani 1 1 d . U . . .
O24 O 0.5225(11) 0.2009(11) -0.9914(17) 0.115(8) Uani 1 1 d . U . . .
O25 O 0.5358(12) 0.1091(11) -0.744(2) 0.117(7) Uani 1 1 d . U . . .
O27 O 0.5832(8) 0.1447(7) -1.0526(17) 0.076(5) Uani 1 1 d . U . . .
O28 O 0.6267(7) 0.0943(6) -1.0480(10) 0.066(5) Uani 1 1 d . U . . .
O29 O 0.6392(12) 0.0013(8) -0.791(3) 0.124(8) Uani 1 1 d . U . . .
O30 O 0.7058(9) 0.0034(5) -0.7575(18) 0.082(6) Uani 1 1 d . U . . .
O31 O 0.6733(10) 0.0256(8) -0.9842(17) 0.096(6) Uani 1 1 d . U . . .
O32 O 0.7352(9) 0.0399(7) -0.9362(18) 0.086(6) Uani 1 1 d . U . . .
O33 O 0.5687(6) 0.1957(5) -0.8117(15) 0.056(4) Uani 1 1 d . U . . .
F34 F 0.6077(6) 0.1234(5) -0.8502(12) 0.071(4) Uani 1 1 d . U . . .
F35 F 0.5553(6) 0.0791(5) -0.9413(12) 0.071(4) Uani 1 1 d . U . . .
O36 O 0.6765(6) 0.0789(5) -0.8170(11) 0.052(3) Uani 1 1 d . U . . .
C1 C 0.8170(11) 0.0430(7) -0.766(2) 0.066(6) Uani 1 1 d D U . . .
C2 C 0.8487(9) 0.0085(7) -0.768(2) 0.082(7) Uani 1 1 d D U . . .
C3 C 0.8703(16) 0.0114(15) -0.870(3) 0.16(2) Uani 1 1 d D U . . .
H3A H 0.851129 0.005827 -0.924869 0.234 Uiso 1 1 calc R . . . .
H3B H 0.881429 0.038913 -0.878049 0.234 Uiso 1 1 calc R . . . .
H3C H 0.892146 -0.008690 -0.871892 0.234 Uiso 1 1 calc R . . . .
C4 C 0.8291(15) -0.0329(8) -0.753(4) 0.131(16) Uani 1 1 d D U . . .
H4A H 0.810395 -0.038221 -0.809464 0.196 Uiso 1 1 calc R . . . .
H4B H 0.849866 -0.054133 -0.751687 0.196 Uiso 1 1 calc R . . . .
H4C H 0.814203 -0.033074 -0.688580 0.196 Uiso 1 1 calc R . . . .
C5 C 0.8775(13) 0.0170(11) -0.682(3) 0.125(16) Uani 1 1 d D U . . .
H5A H 0.863111 0.015006 -0.616636 0.187 Uiso 1 1 calc R . . . .
H5B H 0.899441 -0.003076 -0.682975 0.187 Uiso 1 1 calc R . . . .
H5C H 0.888724 0.044527 -0.689131 0.187 Uiso 1 1 calc R . . . .
C6 C 0.7510(9) 0.0868(7) -0.5871(19) 0.052(5) Uani 1 1 d . U . . .
C7 C 0.7497(9) 0.0756(7) -0.4719(18) 0.075(7) Uani 1 1 d D U . . .
C8 C 0.7086(10) 0.0590(14) -0.446(3) 0.121(14) Uani 1 1 d D U . . .
H8A H 0.702876 0.035126 -0.488950 0.181 Uiso 1 1 calc R . . . .
H8B H 0.707943 0.050865 -0.374210 0.181 Uiso 1 1 calc R . . . .
H8C H 0.688178 0.080043 -0.458335 0.181 Uiso 1 1 calc R . . . .
C9 C 0.7824(12) 0.0430(9) -0.463(2) 0.096(11) Uani 1 1 d D U . . .
H9A H 0.808571 0.054948 -0.480692 0.143 Uiso 1 1 calc R . . . .
H9B H 0.783168 0.032477 -0.393488 0.143 Uiso 1 1 calc R . . . .
H9C H 0.776368 0.020567 -0.510502 0.143 Uiso 1 1 calc R . . . .
C10 C 0.7608(14) 0.1125(8) -0.409(2) 0.100(13) Uani 1 1 d D U . . .
H10A H 0.787658 0.122108 -0.428554 0.150 Uiso 1 1 calc R . . . .
H10B H 0.741051 0.134300 -0.420644 0.150 Uiso 1 1 calc R . . . .
H10C H 0.760815 0.105122 -0.336519 0.150 Uiso 1 1 calc R . . . .
C11 C 0.8677(8) 0.1792(8) -0.6742(19) 0.048(5) Uani 1 1 d . U . . .
C12 C 0.9066(8) 0.1815(7) -0.620(2) 0.080(7) Uani 1 1 d D U . . .
C13 C 0.9364(12) 0.1548(12) -0.676(4) 0.130(16) Uani 1 1 d D U . . .
H13A H 0.962588 0.155825 -0.641619 0.195 Uiso 1 1 calc R . . . .
H13B H 0.926613 0.126557 -0.677251 0.195 Uiso 1 1 calc R . . . .
H13C H 0.939487 0.164660 -0.746376 0.195 Uiso 1 1 calc R . . . .
C14 C 0.8984(14) 0.1676(13) -0.513(3) 0.118(14) Uani 1 1 d D U . . .
H14A H 0.923436 0.168484 -0.472975 0.177 Uiso 1 1 calc R . . . .
H14B H 0.878396 0.185675 -0.481154 0.177 Uiso 1 1 calc R . . . .
H14C H 0.888008 0.139553 -0.513491 0.177 Uiso 1 1 calc R . . . .
C15 C 0.9229(11) 0.2247(8) -0.620(4) 0.096(12) Uani 1 1 d D U . . .
H15A H 0.948721 0.225344 -0.583324 0.144 Uiso 1 1 calc R . . . .
H15B H 0.926881 0.234049 -0.689863 0.144 Uiso 1 1 calc R . . . .
H15C H 0.903663 0.242781 -0.585217 0.144 Uiso 1 1 calc R . . . .
C16 C 0.8200(8) 0.1769(7) -0.930(2) 0.052(5) Uani 1 1 d . U . . .
C17 C 0.8287(9) 0.1716(10) -1.047(2) 0.089(9) Uani 1 1 d D U . . .
C18 C 0.8015(16) 0.1391(16) -1.090(4) 0.19(3) Uani 1 1 d D U . . .
H18A H 0.773284 0.147224 -1.079949 0.283 Uiso 1 1 calc R . . . .
H18B H 0.806877 0.135471 -1.162403 0.283 Uiso 1 1 calc R . . . .
H18C H 0.806422 0.113288 -1.053741 0.283 Uiso 1 1 calc R . . . .
C19 C 0.8726(10) 0.1626(17) -1.058(3) 0.139(18) Uani 1 1 d D U . . .
H19A H 0.888307 0.185155 -1.028697 0.209 Uiso 1 1 calc R . . . .
H19B H 0.879001 0.137275 -1.021334 0.209 Uiso 1 1 calc R . . . .
H19C H 0.879455 0.159459 -1.129996 0.209 Uiso 1 1 calc R . . . .
C20 C 0.8185(18) 0.2123(13) -1.094(4) 0.16(2) Uani 1 1 d D U . . .
H20A H 0.789533 0.217544 -1.086478 0.241 Uiso 1 1 calc R . . . .
H20B H 0.833737 0.233908 -1.059727 0.241 Uiso 1 1 calc R . . . .
H20C H 0.825439 0.212022 -1.166732 0.241 Uiso 1 1 calc R . . . .
C21 C 0.8155(9) 0.3137(9) -0.832(5) 0.040(9) Uani 0.41(5) 1 d D U P A 1
C22 C 0.8432(14) 0.3359(12) -0.917(4) 0.053(12) Uani 0.41(5) 1 d D U P A 1
C23 C 0.8243(18) 0.3272(19) -1.020(4) 0.065(17) Uani 0.41(5) 1 d D U P A 1
H23A H 0.825465 0.297781 -1.033615 0.098 Uiso 0.41(5) 1 calc R . P A 1
H23B H 0.796102 0.336136 -1.019199 0.098 Uiso 0.41(5) 1 calc R . P A 1
H23C H 0.839013 0.341971 -1.072961 0.098 Uiso 0.41(5) 1 calc R . P A 1
C24 C 0.8857(14) 0.3193(17) -0.909(6) 0.071(19) Uani 0.41(5) 1 d D U P A 1
H24A H 0.885529 0.289957 -0.923975 0.107 Uiso 0.41(5) 1 calc R . P A 1
H24B H 0.903093 0.333397 -0.958006 0.107 Uiso 0.41(5) 1 calc R . P A 1
H24C H 0.895858 0.323769 -0.839858 0.107 Uiso 0.41(5) 1 calc R . P A 1
C25 C 0.842(2) 0.3810(12) -0.895(5) 0.08(2) Uani 0.41(5) 1 d D U P A 1
H25A H 0.853955 0.386334 -0.828484 0.118 Uiso 0.41(5) 1 calc R . P A 1
H25B H 0.856388 0.395888 -0.947919 0.118 Uiso 0.41(5) 1 calc R . P A 1
H25C H 0.813478 0.390053 -0.894157 0.118 Uiso 0.41(5) 1 calc R . P A 1
C26 C 0.7696(8) 0.2730(8) -0.5779(19) 0.052(5) Uani 1 1 d . U . . .
C27 C 0.7719(10) 0.2765(8) -0.4649(19) 0.075(8) Uani 1 1 d D U . . .
C28 C 0.789(2) 0.2385(13) -0.412(3) 0.18(2) Uani 1 1 d D U . . .
H28A H 0.789161 0.242968 -0.338470 0.268 Uiso 1 1 calc R . . . .
H28B H 0.771176 0.215048 -0.427652 0.268 Uiso 1 1 calc R . . . .
H28C H 0.815872 0.233050 -0.436950 0.268 Uiso 1 1 calc R . . . .
C29 C 0.7998(19) 0.3123(15) -0.443(4) 0.19(3) Uani 1 1 d D U . . .
H29A H 0.802367 0.315952 -0.369284 0.282 Uiso 1 1 calc R . . . .
H29B H 0.826352 0.306895 -0.472644 0.282 Uiso 1 1 calc R . . . .
H29C H 0.788490 0.337185 -0.473374 0.282 Uiso 1 1 calc R . . . .
C30 C 0.7312(13) 0.285(2) -0.416(5) 0.23(3) Uani 1 1 d D U . . .
H30A H 0.734417 0.286859 -0.342104 0.342 Uiso 1 1 calc R . . . .
H30B H 0.720394 0.310651 -0.442562 0.342 Uiso 1 1 calc R . . . .
H30C H 0.712612 0.262573 -0.432449 0.342 Uiso 1 1 calc R . . . .
C31 C 0.6839(8) 0.3756(6) -0.679(2) 0.049(5) Uani 1 1 d . U . . .
C32 C 0.6912(8) 0.4180(7) -0.631(2) 0.080(8) Uani 1 1 d D U . . .
C33 C 0.6670(12) 0.4448(9) -0.702(4) 0.130(15) Uani 1 1 d D U . . .
H33A H 0.680040 0.445666 -0.768846 0.195 Uiso 1 1 calc R . . . .
H33B H 0.639719 0.433646 -0.709005 0.195 Uiso 1 1 calc R . . . .
H33C H 0.665466 0.472507 -0.673817 0.195 Uiso 1 1 calc R . . . .
C34 C 0.7351(8) 0.4296(8) -0.628(3) 0.088(10) Uani 1 1 d D U . . .
H34A H 0.746025 0.430041 -0.697130 0.132 Uiso 1 1 calc R . . . .
H34B H 0.737951 0.456782 -0.597105 0.132 Uiso 1 1 calc R . . . .
H34C H 0.749958 0.409612 -0.586789 0.132 Uiso 1 1 calc R . . . .
C35 C 0.6714(16) 0.4165(16) -0.528(3) 0.16(2) Uani 1 1 d D U . . .
H35A H 0.643040 0.408783 -0.535803 0.246 Uiso 1 1 calc R . . . .
H35B H 0.685170 0.396237 -0.485331 0.246 Uiso 1 1 calc R . . . .
H35C H 0.673163 0.443407 -0.495646 0.246 Uiso 1 1 calc R . . . .
C36 C 0.6764(10) 0.3305(7) -0.930(2) 0.054(5) Uani 1 1 d . U . . .
C37 C 0.6706(11) 0.3430(11) -1.042(2) 0.097(10) Uani 1 1 d D U . . .
C38 C 0.7120(14) 0.338(2) -1.085(4) 0.24(4) Uani 1 1 d D U . . .
H38A H 0.718931 0.308431 -1.085058 0.362 Uiso 1 1 calc R . . . .
H38B H 0.712945 0.348185 -1.154407 0.362 Uiso 1 1 calc R . . . .
H38C H 0.731404 0.352428 -1.042243 0.362 Uiso 1 1 calc R . . . .
C39 C 0.6388(19) 0.3166(18) -1.089(5) 0.22(3) Uani 1 1 d D U . . .
H39A H 0.612724 0.322197 -1.057167 0.332 Uiso 1 1 calc R . . . .
H39B H 0.636987 0.322456 -1.162559 0.332 Uiso 1 1 calc R . . . .
H39C H 0.645799 0.287763 -1.079577 0.332 Uiso 1 1 calc R . . . .
C40 C 0.658(2) 0.3868(12) -1.039(4) 0.21(3) Uani 1 1 d D U . . .
H40A H 0.630298 0.388591 -1.010703 0.317 Uiso 1 1 calc R . . . .
H40B H 0.676208 0.402374 -0.995945 0.317 Uiso 1 1 calc R . . . .
H40C H 0.657749 0.398131 -1.108109 0.317 Uiso 1 1 calc R . . . .
C41 C 0.5412(9) 0.3384(9) -0.758(3) 0.067(7) Uani 1 1 d . U . . .
C42 C 0.5091(8) 0.3717(9) -0.759(3) 0.093(10) Uani 1 1 d D U . . .
C43 C 0.5144(14) 0.3981(16) -0.853(4) 0.18(3) Uani 1 1 d D U . . .
H43A H 0.510112 0.381514 -0.913943 0.269 Uiso 1 1 calc R . . . .
H43B H 0.494801 0.420453 -0.851186 0.269 Uiso 1 1 calc R . . . .
H43C H 0.541765 0.409342 -0.853536 0.269 Uiso 1 1 calc R . . . .
C44 C 0.5154(15) 0.3959(12) -0.662(4) 0.143(18) Uani 1 1 d D U . . .
H44A H 0.511727 0.377964 -0.603257 0.214 Uiso 1 1 calc R . . . .
H44B H 0.542770 0.407181 -0.661570 0.214 Uiso 1 1 calc R . . . .
H44C H 0.495806 0.418293 -0.659220 0.214 Uiso 1 1 calc R . . . .
C45 C 0.4670(8) 0.3536(13) -0.760(5) 0.15(2) Uani 1 1 d D U . . .
H45A H 0.463434 0.336431 -0.699277 0.220 Uiso 1 1 calc R . . . .
H45B H 0.447075 0.375632 -0.759272 0.220 Uiso 1 1 calc R . . . .
H45C H 0.463461 0.336933 -0.821215 0.220 Uiso 1 1 calc R . . . .
C46 C 0.5836(7) 0.2677(7) -0.582(2) 0.050(4) Uani 1 1 d . U . . .
C47 C 0.5736(7) 0.2662(7) -0.468(2) 0.070(6) Uani 1 1 d D U . . .
C48 C 0.5426(10) 0.2998(11) -0.455(3) 0.090(10) Uani 1 1 d D U . . .
H48A H 0.518920 0.293759 -0.497076 0.134 Uiso 1 1 calc R . . . .
H48B H 0.534542 0.301468 -0.383319 0.134 Uiso 1 1 calc R . . . .
H48C H 0.554271 0.325963 -0.476324 0.134 Uiso 1 1 calc R . . . .
C49 C 0.6109(9) 0.2740(12) -0.405(3) 0.094(10) Uani 1 1 d D U . . .
H49A H 0.623331 0.299784 -0.425934 0.141 Uiso 1 1 calc R . . . .
H49B H 0.603459 0.275596 -0.332625 0.141 Uiso 1 1 calc R . . . .
H49C H 0.630155 0.251597 -0.414676 0.141 Uiso 1 1 calc R . . . .
C50 C 0.5536(14) 0.2264(10) -0.438(3) 0.126(16) Uani 1 1 d D U . . .
H50A H 0.529535 0.222085 -0.479587 0.189 Uiso 1 1 calc R . . . .
H50B H 0.572439 0.203769 -0.447662 0.189 Uiso 1 1 calc R . . . .
H50C H 0.545743 0.227768 -0.365611 0.189 Uiso 1 1 calc R . . . .
C51 C 0.4756(10) 0.2013(11) -0.757(2) 0.069(6) Uani 1 1 d . U . . .
C52 C 0.4308(8) 0.2005(9) -0.715(2) 0.075(7) Uani 1 1 d D U . . .
C53 C 0.4084(15) 0.1617(14) -0.743(6) 0.089(17) Uani 0.48(5) 1 d D U P B 1
H53A H 0.407800 0.158665 -0.817076 0.134 Uiso 0.48(5) 1 calc R . P B 1
H53B H 0.422084 0.138186 -0.712399 0.134 Uiso 0.48(5) 1 calc R . P B 1
H53C H 0.380703 0.163244 -0.716841 0.134 Uiso 0.48(5) 1 calc R . P B 1
C54 C 0.433(2) 0.208(3) -0.601(3) 0.101(18) Uani 0.48(5) 1 d D U P B 1
H54A H 0.447699 0.232902 -0.587173 0.151 Uiso 0.48(5) 1 calc R . P B 1
H54B H 0.405639 0.209644 -0.573070 0.151 Uiso 0.48(5) 1 calc R . P B 1
H54C H 0.447020 0.184586 -0.568628 0.151 Uiso 0.48(5) 1 calc R . P B 1
C55 C 0.409(2) 0.2369(17) -0.763(6) 0.099(18) Uani 0.48(5) 1 d D U P B 1
H55A H 0.423837 0.262042 -0.745784 0.149 Uiso 0.48(5) 1 calc R . P B 1
H55B H 0.409129 0.233560 -0.837658 0.149 Uiso 0.48(5) 1 calc R . P B 1
H55C H 0.381742 0.238377 -0.737998 0.149 Uiso 0.48(5) 1 calc R . P B 1
C56 C 0.5223(13) 0.2391(17) -0.997(3) 0.096(9) Uani 1 1 d . U . . .
C57 C 0.5006(10) 0.2519(14) -1.088(2) 0.128(13) Uani 1 1 d D U . . .
C58 C 0.5269(14) 0.287(2) -1.124(5) 0.21(3) Uani 1 1 d D U . . .
H58A H 0.515582 0.298458 -1.186174 0.319 Uiso 1 1 calc R . . . .
H58B H 0.528137 0.307747 -1.070736 0.319 Uiso 1 1 calc R . . . .
H58C H 0.554133 0.276470 -1.137555 0.319 Uiso 1 1 calc R . . . .
C59 C 0.4586(11) 0.2639(18) -1.053(3) 0.129(18) Uani 1 1 d D U . . .
H59A H 0.442708 0.272737 -1.112244 0.193 Uiso 1 1 calc R . . . .
H59B H 0.445498 0.240318 -1.021239 0.193 Uiso 1 1 calc R . . . .
H59C H 0.460471 0.286277 -1.004016 0.193 Uiso 1 1 calc R . . . .
C60 C 0.498(2) 0.2212(18) -1.175(3) 0.21(3) Uani 1 1 d D U . . .
H60A H 0.483226 0.233025 -1.231682 0.315 Uiso 1 1 calc R . . . .
H60B H 0.525784 0.214514 -1.197582 0.315 Uiso 1 1 calc R . . . .
H60C H 0.484937 0.196329 -1.151223 0.315 Uiso 1 1 calc R . . . .
C61 C 0.552(2) 0.0822(18) -0.705(3) 0.118(9) Uani 1 1 d . U . . .
C62 C 0.5421(16) 0.0780(15) -0.590(3) 0.186(19) Uani 1 1 d D U . . .
C63 C 0.571(2) 0.050(2) -0.536(3) 0.24(3) Uani 1 1 d D U . . .
H63A H 0.568017 0.022093 -0.561078 0.365 Uiso 1 1 calc R . . . .
H63B H 0.599018 0.059229 -0.548904 0.365 Uiso 1 1 calc R . . . .
H63C H 0.566124 0.050692 -0.462292 0.365 Uiso 1 1 calc R . . . .
C64 C 0.4990(18) 0.063(3) -0.584(3) 0.27(4) Uani 1 1 d D U . . .
H64A H 0.497455 0.035075 -0.608944 0.399 Uiso 1 1 calc R . . . .
H64B H 0.489702 0.064287 -0.513147 0.399 Uiso 1 1 calc R . . . .
H64C H 0.481836 0.080811 -0.626178 0.399 Uiso 1 1 calc R . . . .
C65 C 0.547(3) 0.1214(16) -0.552(4) 0.30(5) Uani 1 1 d D U . . .
H65A H 0.574871 0.129754 -0.557266 0.450 Uiso 1 1 calc R . . . .
H65B H 0.529928 0.139628 -0.594075 0.450 Uiso 1 1 calc R . . . .
H65C H 0.537795 0.123104 -0.481044 0.450 Uiso 1 1 calc R . . . .
C66 C 0.6052(14) 0.1199(12) -1.094(3) 0.091(8) Uani 1 1 d . U . . .
C71 C 0.6721(14) -0.0126(9) -0.758(2) 0.083(7) Uani 1 1 d . U . . .
C72 C 0.6705(11) -0.0548(8) -0.705(2) 0.097(11) Uani 1 1 d D U . . .
C73 C 0.684(2) -0.0838(12) -0.789(3) 0.20(3) Uani 1 1 d D U . . .
H73A H 0.664646 -0.083371 -0.844584 0.305 Uiso 1 1 calc R . . . .
H73B H 0.710638 -0.075117 -0.814128 0.305 Uiso 1 1 calc R . . . .
H73C H 0.686214 -0.111532 -0.761137 0.305 Uiso 1 1 calc R . . . .
C74 C 0.6289(13) -0.067(2) -0.666(5) 0.20(3) Uani 1 1 d D U . . .
H74A H 0.609655 -0.066279 -0.723098 0.302 Uiso 1 1 calc R . . . .
H74B H 0.629956 -0.094254 -0.637263 0.302 Uiso 1 1 calc R . . . .
H74C H 0.620294 -0.047271 -0.614015 0.302 Uiso 1 1 calc R . . . .
C75 C 0.7005(16) -0.0554(15) -0.619(4) 0.18(3) Uani 1 1 d D U . . .
H75A H 0.691620 -0.036634 -0.565311 0.267 Uiso 1 1 calc R . . . .
H75B H 0.702559 -0.083088 -0.591382 0.267 Uiso 1 1 calc R . . . .
H75C H 0.726983 -0.046673 -0.644373 0.267 Uiso 1 1 calc R . . . .
C76 C 0.7103(15) 0.0253(9) -1.000(2) 0.080(6) Uani 1 1 d . U . . .
C77 C 0.7272(11) 0.0039(8) -1.0904(18) 0.106(10) Uani 1 1 d D U . . .
C78 C 0.6947(13) -0.0061(14) -1.168(2) 0.144(15) Uani 1 1 d D U . . .
H78A H 0.706856 -0.020114 -1.226386 0.216 Uiso 1 1 calc R . . . .
H78B H 0.674385 -0.023794 -1.136678 0.216 Uiso 1 1 calc R . . . .
H78C H 0.681900 0.019271 -1.191181 0.216 Uiso 1 1 calc R . . . .
C79 C 0.7456(15) -0.0353(8) -1.051(3) 0.117(16) Uani 1 1 d D U . . .
H79A H 0.757211 -0.050707 -1.107701 0.176 Uiso 1 1 calc R . . . .
H79B H 0.766749 -0.028864 -1.001303 0.176 Uiso 1 1 calc R . . . .
H79C H 0.724655 -0.051806 -1.017763 0.176 Uiso 1 1 calc R . . . .
C80 C 0.7581(15) 0.0308(11) -1.142(3) 0.148(17) Uani 1 1 d D U . . .
H80A H 0.769154 0.016500 -1.201497 0.222 Uiso 1 1 calc R . . . .
H80B H 0.745365 0.056284 -1.163991 0.222 Uiso 1 1 calc R . . . .
H80C H 0.779964 0.036907 -1.094107 0.222 Uiso 1 1 calc R . . . .
F7 F 0.5950(18) 0.0050(10) -0.974(5) 0.102(11) Uani 0.51(3) 1 d D U P C -1
C67 C 0.5937(11) 0.1104(11) -1.207(2) 0.103(9) Uani 1 1 d D U . . .
C68 C 0.6320(14) 0.0911(19) -1.249(4) 0.168(19) Uani 1 1 d D U . . .
H68A H 0.638454 0.066526 -1.209522 0.252 Uiso 1 1 calc R . . . .
H68B H 0.627920 0.083694 -1.320552 0.252 Uiso 1 1 calc R . . . .
H68C H 0.654252 0.110650 -1.243621 0.252 Uiso 1 1 calc R . . . .
C69 C 0.5822(18) 0.1487(14) -1.266(4) 0.152(17) Uani 1 1 d D U . . .
H69A H 0.557479 0.160297 -1.236802 0.228 Uiso 1 1 calc R . . . .
H69B H 0.604050 0.168774 -1.260509 0.228 Uiso 1 1 calc R . . . .
H69C H 0.577718 0.141819 -1.337440 0.228 Uiso 1 1 calc R . . . .
C70 C 0.5599(17) 0.0788(18) -1.216(5) 0.19(2) Uani 1 1 d D U . . .
H70A H 0.567465 0.054189 -1.177799 0.283 Uiso 1 1 calc R . . . .
H70B H 0.535052 0.090203 -1.187104 0.283 Uiso 1 1 calc R . . . .
H70C H 0.555661 0.071905 -1.287467 0.283 Uiso 1 1 calc R . . . .
F6 F 0.4907(13) 0.131(2) -0.995(4) 0.114(11) Uani 0.49(3) 1 d D U P C -2
O26 O 0.5789(10) 0.0583(11) -0.7364(15) 0.103(6) Uani 1 1 d . U . . .
S6X S 0.5799(7) -0.0385(5) -0.9539(14) 0.085(7) Uani 0.49(3) 1 d D U P C -2
O5X O 0.5791(17) 0.0065(8) -0.956(4) 0.088(10) Uani 0.49(3) 1 d D U P C -2
C7X C 0.5424(19) -0.0554(19) -0.868(4) 0.085(16) Uani 0.49(3) 1 d D U P C -2
H7XA H 0.542394 -0.085364 -0.865999 0.127 Uiso 0.49(3) 1 calc R . P C -2
H7XB H 0.548054 -0.044629 -0.800106 0.127 Uiso 0.49(3) 1 calc R . P C -2
H7XC H 0.515976 -0.045720 -0.891134 0.127 Uiso 0.49(3) 1 calc R . P C -2
C8X C 0.559(3) -0.056(2) -1.069(3) 0.13(3) Uani 0.49(3) 1 d D U P C -2
H8XA H 0.558934 -0.085676 -1.070016 0.188 Uiso 0.49(3) 1 calc R . P C -2
H8XB H 0.531091 -0.045798 -1.074663 0.188 Uiso 0.49(3) 1 calc R . P C -2
H8XC H 0.574826 -0.045361 -1.126093 0.188 Uiso 0.49(3) 1 calc R . P C -2
S2X S 0.4544(6) 0.0795(9) -0.949(2) 0.122(9) Uani 0.51(3) 1 d D U P C -1
O1X O 0.4819(15) 0.1167(14) -0.951(5) 0.126(12) Uani 0.51(3) 1 d D U P C -1
C3X C 0.470(3) 0.050(2) -1.054(5) 0.16(3) Uani 0.51(3) 1 d D U P C -1
H3XA H 0.453410 0.024853 -1.057245 0.241 Uiso 0.51(3) 1 calc R . P C -1
H3XB H 0.466575 0.065438 -1.116534 0.241 Uiso 0.51(3) 1 calc R . P C -1
H3XC H 0.498295 0.042117 -1.045428 0.241 Uiso 0.51(3) 1 calc R . P C -1
C4X C 0.470(3) 0.051(2) -0.842(5) 0.14(2) Uani 0.51(3) 1 d D U P C -1
H4XA H 0.453076 0.026487 -0.835908 0.203 Uiso 0.51(3) 1 calc R . P C -1
H4XB H 0.498080 0.043207 -0.849576 0.203 Uiso 0.51(3) 1 calc R . P C -1
H4XC H 0.466650 0.067746 -0.780217 0.203 Uiso 0.51(3) 1 calc R . P C -1
N4B N 0.6593(15) 0.1983(17) -0.806(4) 0.085(11) Uani 0.49(3) 1 d D U P D 1
H4BA H 0.661575 0.225793 -0.797125 0.102 Uiso 0.49(3) 1 calc R . P D 1
H4BB H 0.632950 0.192503 -0.818940 0.102 Uiso 0.49(3) 1 calc R . P D 1
C5B C 0.684(2) 0.186(3) -0.892(4) 0.088(12) Uani 0.49(3) 1 d D U P D 1
H5BA H 0.681609 0.155937 -0.903444 0.105 Uiso 0.49(3) 1 calc R . P D 1
H5BB H 0.712432 0.192875 -0.880947 0.105 Uiso 0.49(3) 1 calc R . P D 1
C1B C 0.662(4) 0.161(3) -0.542(5) 0.13(2) Uani 0.49(3) 1 d D U P D 1
H1BA H 0.663483 0.168873 -0.469744 0.192 Uiso 0.49(3) 1 calc R . P D 1
H1BB H 0.634843 0.153153 -0.559692 0.192 Uiso 0.49(3) 1 calc R . P D 1
H1BC H 0.680458 0.137495 -0.552828 0.192 Uiso 0.49(3) 1 calc R . P D 1
C6B C 0.6664(18) 0.210(2) -0.983(5) 0.092(13) Uani 0.49(3) 1 d D U P D 1
H6BA H 0.660654 0.238433 -0.965855 0.110 Uiso 0.49(3) 1 calc R . P D 1
H6BB H 0.641700 0.196600 -1.010750 0.110 Uiso 0.49(3) 1 calc R . P D 1
C7B C 0.702(3) 0.206(3) -1.058(5) 0.13(2) Uani 0.49(3) 1 d D U P D 1
H7BA H 0.695651 0.219826 -1.121697 0.193 Uiso 0.49(3) 1 calc R . P D 1
H7BB H 0.726171 0.218228 -1.027349 0.193 Uiso 0.49(3) 1 calc R . P D 1
H7BC H 0.707422 0.176850 -1.071755 0.193 Uiso 0.49(3) 1 calc R . P D 1
C2B C 0.676(3) 0.197(2) -0.609(5) 0.108(14) Uani 0.49(3) 1 d D U P D 1
H2BA H 0.658156 0.220830 -0.600684 0.130 Uiso 0.49(3) 1 calc R . P D 1
H2BB H 0.704249 0.205008 -0.593747 0.130 Uiso 0.49(3) 1 calc R . P D 1
C1D C 0.9165(13) 0.0216(12) -1.219(4) 0.18(2) Uani 1 1 d D U . . .
C6D C 0.9364(11) 0.0043(11) -1.301(5) 0.21(3) Uani 1 1 d DG U . . .
H6D H 0.954358 -0.017885 -1.291109 0.248 Uiso 1 1 calc R . . . .
C5D C 0.9299(14) 0.0195(14) -1.399(4) 0.18(2) Uani 1 1 d G U . . .
H5D H 0.943476 0.007655 -1.455358 0.220 Uiso 1 1 calc R . . . .
C4D C 0.9036(16) 0.0520(14) -1.414(4) 0.20(2) Uani 1 1 d G U . . .
H4D H 0.899133 0.062325 -1.480478 0.238 Uiso 1 1 calc R . . . .
C3D C 0.8837(14) 0.0693(12) -1.331(5) 0.27(5) Uani 1 1 d G U . . .
H3D H 0.865671 0.091455 -1.341348 0.327 Uiso 1 1 calc R . . . .
C2D C 0.8901(13) 0.0541(12) -1.234(5) 0.21(2) Uani 1 1 d DG U . . .
H2D H 0.876552 0.065916 -1.177097 0.250 Uiso 1 1 calc R . . . .
C7D C 0.926(2) 0.007(3) -1.111(5) 0.26(4) Uani 1 1 d D U . . .
H7DA H 0.909086 0.021954 -1.062071 0.391 Uiso 1 1 calc R . . . .
H7DB H 0.919228 -0.022497 -1.105893 0.391 Uiso 1 1 calc R . . . .
H7DC H 0.954157 0.010978 -1.095807 0.391 Uiso 1 1 calc R . . . .
C3B C 0.672(3) 0.177(2) -0.715(3) 0.095(12) Uani 0.49(3) 1 d D U P D 1
H3BA H 0.698824 0.165529 -0.730470 0.115 Uiso 0.49(3) 1 calc R . P D 1
H3BB H 0.653450 0.154005 -0.706315 0.115 Uiso 0.49(3) 1 calc R . P D 1
C1C C 0.649(3) 0.187(2) -0.561(4) 0.12(2) Uani 0.51(3) 1 d D U P D 2
H1CA H 0.656301 0.172154 -0.497558 0.173 Uiso 0.51(3) 1 calc R . P D 2
H1CB H 0.664004 0.212471 -0.563725 0.173 Uiso 0.51(3) 1 calc R . P D 2
H1CC H 0.620205 0.192008 -0.561520 0.173 Uiso 0.51(3) 1 calc R . P D 2
C2C C 0.660(3) 0.1603(19) -0.652(5) 0.104(14) Uani 0.51(3) 1 d D U P D 2
H2CA H 0.689818 0.154690 -0.653992 0.125 Uiso 0.51(3) 1 calc R . P D 2
H2CB H 0.645614 0.134038 -0.651766 0.125 Uiso 0.51(3) 1 calc R . P D 2
C3C C 0.647(2) 0.187(2) -0.740(4) 0.104(13) Uani 0.51(3) 1 d D U P D 2
H3CA H 0.620005 0.181353 -0.765515 0.124 Uiso 0.51(3) 1 calc R . P D 2
H3CB H 0.650646 0.216974 -0.726184 0.124 Uiso 0.51(3) 1 calc R . P D 2
N4C N 0.6792(15) 0.1704(18) -0.803(4) 0.086(11) Uani 0.51(3) 1 d D U P D 2
H4CA H 0.677728 0.142690 -0.803193 0.103 Uiso 0.51(3) 1 calc R . P D 2
H4CB H 0.703795 0.177848 -0.777911 0.103 Uiso 0.51(3) 1 calc R . P D 2
C5C C 0.674(2) 0.187(3) -0.907(3) 0.087(13) Uani 0.51(3) 1 d D U P D 2
H5CA H 0.674907 0.216799 -0.901723 0.104 Uiso 0.51(3) 1 calc R . P D 2
H5CB H 0.646021 0.179518 -0.928108 0.104 Uiso 0.51(3) 1 calc R . P D 2
C6C C 0.702(2) 0.174(3) -0.992(4) 0.104(14) Uani 0.51(3) 1 d D U P D 2
H6CA H 0.702801 0.143888 -1.000440 0.125 Uiso 0.51(3) 1 calc R . P D 2
H6CB H 0.729619 0.184381 -0.981354 0.125 Uiso 0.51(3) 1 calc R . P D 2
C7C C 0.682(2) 0.195(3) -1.084(4) 0.103(18) Uani 0.51(3) 1 d D U P D 2
H7CA H 0.696971 0.188998 -1.146308 0.155 Uiso 0.51(3) 1 calc R . P D 2
H7CB H 0.654032 0.184296 -1.092001 0.155 Uiso 0.51(3) 1 calc R . P D 2
H7CC H 0.680591 0.224397 -1.073100 0.155 Uiso 0.51(3) 1 calc R . P D 2
C53A C 0.4040(16) 0.186(2) -0.801(4) 0.079(15) Uani 0.52(5) 1 d D U P B 2
H53D H 0.410434 0.157573 -0.817046 0.119 Uiso 0.52(5) 1 calc R . P B 2
H53E H 0.375713 0.188021 -0.779659 0.119 Uiso 0.52(5) 1 calc R . P B 2
H53F H 0.408422 0.203135 -0.860969 0.119 Uiso 0.52(5) 1 calc R . P B 2
C54A C 0.430(2) 0.172(2) -0.624(4) 0.097(18) Uani 0.52(5) 1 d D U P B 2
H54D H 0.436028 0.144314 -0.646802 0.146 Uiso 0.52(5) 1 calc R . P B 2
H54E H 0.450329 0.181020 -0.574823 0.146 Uiso 0.52(5) 1 calc R . P B 2
H54F H 0.403288 0.172968 -0.592843 0.146 Uiso 0.52(5) 1 calc R . P B 2
C55A C 0.422(2) 0.2442(11) -0.688(6) 0.103(18) Uani 0.52(5) 1 d D U P B 2
H55D H 0.422703 0.261096 -0.749146 0.154 Uiso 0.52(5) 1 calc R . P B 2
H55E H 0.394970 0.245912 -0.656841 0.154 Uiso 0.52(5) 1 calc R . P B 2
H55F H 0.442010 0.253964 -0.638822 0.154 Uiso 0.52(5) 1 calc R . P B 2
C6AA C 0.5156(12) 0.4295(10) -1.213(3) 0.165(17) Uani 1 1 d D U . . .
C8AA C 0.5499(12) 0.4053(11) -1.212(4) 0.158(16) Uani 1 1 d DG U . . .
H8AA H 0.559924 0.395074 -1.148679 0.189 Uiso 1 1 calc R . . . .
C9AA C 0.5697(10) 0.3959(11) -1.302(4) 0.171(18) Uani 1 1 d G U . . .
H9AA H 0.593230 0.379352 -1.300881 0.206 Uiso 1 1 calc R . . . .
C0BA C 0.5551(13) 0.4108(12) -1.394(4) 0.170(17) Uani 1 1 d G U . . .
H0BA H 0.568655 0.404465 -1.455832 0.204 Uiso 1 1 calc R . . . .
C1BA C 0.5208(13) 0.4351(12) -1.396(3) 0.160(16) Uani 1 1 d G U . . .
H1BD H 0.510777 0.445302 -1.458580 0.192 Uiso 1 1 calc R . . . .
C7AA C 0.5010(10) 0.4444(10) -1.305(4) 0.153(16) Uani 1 1 d DG U . . .
H7AA H 0.477472 0.461025 -1.306378 0.184 Uiso 1 1 calc R . . . .
C3AA C 0.494(2) 0.4399(18) -1.114(4) 0.23(3) Uani 1 1 d D U . . .
H3AA H 0.470611 0.457141 -1.127922 0.352 Uiso 1 1 calc R . . . .
H3AB H 0.485284 0.414687 -1.080161 0.352 Uiso 1 1 calc R . . . .
H3AC H 0.512657 0.454668 -1.068477 0.352 Uiso 1 1 calc R . . . .
C21A C 0.8170(9) 0.3154(9) -0.814(9) 0.15(4) Uani 0.59(5) 1 d D U P A 2
C22A C 0.8533(13) 0.3440(11) -0.823(6) 0.13(3) Uani 0.59(5) 1 d D U P A 2
C23A C 0.875(3) 0.3335(19) -0.921(6) 0.19(4) Uani 0.59(5) 1 d D U P A 2
H23D H 0.886578 0.305987 -0.915850 0.284 Uiso 0.59(5) 1 calc R . P A 2
H23E H 0.855975 0.334338 -0.978172 0.284 Uiso 0.59(5) 1 calc R . P A 2
H23F H 0.896719 0.353279 -0.933134 0.284 Uiso 0.59(5) 1 calc R . P A 2
C24A C 0.881(2) 0.342(3) -0.732(7) 0.20(4) Uani 0.59(5) 1 d D U P A 2
H24D H 0.892904 0.314021 -0.727488 0.298 Uiso 0.59(5) 1 calc R . P A 2
H24E H 0.903271 0.361505 -0.739962 0.298 Uiso 0.59(5) 1 calc R . P A 2
H24F H 0.866348 0.347590 -0.669590 0.298 Uiso 0.59(5) 1 calc R . P A 2
C25A C 0.836(2) 0.3864(13) -0.831(8) 0.17(4) Uani 0.59(5) 1 d D U P A 2
H25D H 0.821502 0.393033 -0.767338 0.260 Uiso 0.59(5) 1 calc R . P A 2
H25E H 0.857115 0.406235 -0.842704 0.260 Uiso 0.59(5) 1 calc R . P A 2
H25F H 0.816371 0.387294 -0.887742 0.260 Uiso 0.59(5) 1 calc R . P A 2

loop_
_atom_site_aniso_label
_atom_site_aniso_U_11
_atom_site_aniso_U_22
_atom_site_aniso_U_33
_atom_site_aniso_U_23
_atom_site_aniso_U_13
_atom_site_aniso_U_12
U1 0.0626(6) 0.0633(6) 0.0919(7) -0.0238(6) 0.0185(6) -0.0287(5)
U2 0.0730(7) 0.0545(5) 0.0652(5) 0.0082(5) -0.0160(6) -0.0304(5)
Cr1 0.112(4) 0.0296(17) 0.060(2) -0.0051(19) 0.017(3) -0.017(2)
Cr2 0.055(3) 0.0294(16) 0.064(2) 0.0057(17) 0.006(2) 0.0018(16)
Cr3 0.042(2) 0.0275(15) 0.064(2) 0.0004(16) -0.0011(18) -0.0006(15)
Cr4 0.039(2) 0.0306(16) 0.060(2) -0.0040(16) -0.0020(18) -0.0045(15)
Cr5 0.038(2) 0.0302(16) 0.073(2) 0.0041(17) 0.000(2) -0.0010(15)
Cr6 0.044(3) 0.047(2) 0.111(4) 0.022(2) -0.019(3) -0.0141(19)
F1 0.080(8) 0.027(5) 0.047(7) -0.003(5) 0.005(6) -0.011(6)
F2 0.059(8) 0.037(5) 0.051(7) -0.003(5) 0.008(6) 0.001(5)
F3 0.054(7) 0.031(5) 0.063(7) -0.007(5) -0.016(6) 0.003(5)
F4 0.045(6) 0.033(5) 0.052(7) 0.008(5) -0.007(5) -0.004(4)
F5 0.046(7) 0.046(6) 0.066(8) 0.009(6) -0.014(6) -0.016(6)
O1 0.118(10) 0.038(8) 0.095(14) 0.000(10) 0.019(11) 0.004(8)
O2 0.084(12) 0.032(6) 0.113(16) 0.013(8) 0.016(12) 0.018(7)
O3 0.082(12) 0.050(9) 0.053(7) 0.003(7) -0.001(7) -0.015(8)
O4 0.070(10) 0.045(8) 0.069(9) 0.013(8) 0.000(8) -0.013(7)
O5 0.047(9) 0.052(8) 0.086(11) 0.026(8) -0.006(8) -0.002(7)
O6 0.055(9) 0.034(7) 0.085(12) -0.002(7) -0.004(8) 0.011(6)
O7 0.064(10) 0.034(6) 0.066(8) -0.002(6) 0.014(8) -0.005(7)
O8 0.059(10) 0.033(6) 0.070(8) 0.002(7) 0.008(8) -0.008(6)
O9 0.043(9) 0.029(6) 0.107(13) 0.006(7) -0.005(9) -0.007(5)
O10 0.049(7) 0.033(7) 0.091(12) 0.002(8) 0.008(8) 0.000(6)
O11 0.050(9) 0.051(8) 0.073(8) -0.008(7) -0.005(7) 0.009(7)
O12 0.058(10) 0.051(8) 0.069(8) -0.017(7) -0.016(8) 0.010(7)
O13 0.054(9) 0.031(6) 0.079(11) -0.016(7) -0.001(8) -0.002(6)
O14 0.055(8) 0.032(7) 0.078(11) -0.007(7) 0.009(8) 0.000(6)
O15 0.074(9) 0.046(8) 0.063(8) 0.006(7) 0.000(8) 0.015(7)
O16 0.057(9) 0.040(8) 0.076(9) 0.010(7) -0.011(7) -0.011(7)
O17 0.049(7) 0.041(8) 0.120(16) 0.004(10) -0.006(9) 0.001(6)
O18 0.059(12) 0.055(8) 0.16(2) 0.016(11) -0.010(14) -0.001(7)
O19 0.049(9) 0.051(8) 0.069(8) -0.005(7) 0.000(8) -0.016(6)
O20 0.060(11) 0.044(8) 0.092(9) 0.010(7) 0.003(8) -0.017(7)
O21 0.048(9) 0.056(10) 0.16(2) -0.002(12) 0.008(11) -0.014(8)
O22 0.071(13) 0.156(17) 0.18(2) -0.093(15) 0.044(14) -0.058(11)
O23 0.101(17) 0.080(12) 0.123(12) 0.045(10) -0.054(13) -0.032(12)
O24 0.16(2) 0.132(12) 0.049(10) -0.023(10) -0.034(12) 0.042(13)
O25 0.157(19) 0.119(16) 0.075(12) -0.019(10) 0.037(13) -0.085(12)
O27 0.103(15) 0.053(9) 0.072(10) 0.009(8) 0.015(10) -0.003(9)
O28 0.105(12) 0.076(10) 0.017(6) 0.019(6) 0.009(7) 0.003(9)
O29 0.167(17) 0.057(11) 0.15(2) 0.028(12) -0.066(14) -0.052(11)
O30 0.128(14) 0.025(7) 0.093(14) 0.006(8) 0.009(13) -0.021(8)
O31 0.140(13) 0.092(15) 0.055(11) -0.033(10) -0.020(10) 0.026(12)
O32 0.129(16) 0.055(11) 0.075(9) -0.019(9) 0.024(10) 0.008(11)
O33 0.046(9) 0.047(7) 0.075(10) 0.013(7) -0.024(8) -0.021(6)
F34 0.088(9) 0.063(7) 0.063(7) -0.021(6) -0.011(7) -0.030(6)
F35 0.085(9) 0.062(7) 0.067(8) -0.010(6) -0.017(7) -0.049(6)
O36 0.091(8) 0.037(7) 0.026(6) 0.000(6) 0.015(6) -0.013(6)
C1 0.110(11) 0.031(7) 0.056(14) 0.003(10) 0.023(13) 0.015(8)
C2 0.128(18) 0.036(10) 0.081(16) 0.007(12) 0.016(14) 0.026(12)
C3 0.20(5) 0.14(4) 0.12(2) 0.03(3) 0.08(3) 0.10(4)
C4 0.19(4) 0.034(11) 0.17(4) -0.01(2) 0.02(3) 0.010(17)
C5 0.14(3) 0.08(2) 0.15(3) -0.04(2) -0.03(3) 0.06(2)
C6 0.068(12) 0.039(10) 0.048(9) 0.002(8) 0.013(8) -0.004(8)
C7 0.12(2) 0.065(14) 0.039(9) 0.003(10) 0.008(11) -0.015(12)
C8 0.14(2) 0.16(4) 0.064(19) 0.01(2) 0.02(2) -0.06(2)
C9 0.16(3) 0.074(18) 0.051(15) 0.014(13) 0.014(19) 0.008(19)
C10 0.18(4) 0.064(15) 0.053(14) -0.001(13) 0.00(2) -0.018(19)
C11 0.044(10) 0.045(8) 0.055(12) 0.009(9) 0.006(9) 0.003(6)
C12 0.058(13) 0.060(13) 0.12(2) 0.010(15) -0.029(13) 0.006(9)
C13 0.060(19) 0.10(3) 0.23(4) -0.04(3) -0.01(3) 0.010(19)
C14 0.12(3) 0.12(3) 0.12(2) 0.04(2) -0.054(18) -0.01(3)
C15 0.07(2) 0.067(14) 0.15(4) 0.005(19) -0.02(2) -0.006(13)
C16 0.053(14) 0.036(7) 0.066(10) -0.002(6) 0.006(10) -0.006(8)
C17 0.089(19) 0.11(2) 0.067(12) -0.008(11) 0.028(14) -0.040(16)
C18 0.22(5) 0.24(5) 0.10(3) -0.09(4) 0.02(4) -0.13(5)
C19 0.12(2) 0.20(5) 0.10(3) -0.06(3) 0.05(2) 0.01(2)
C20 0.22(5) 0.19(4) 0.07(3) 0.05(3) -0.01(3) 0.01(3)
C21 0.037(13) 0.024(12) 0.06(2) -0.004(14) -0.005(14) -0.011(10)
C22 0.05(2) 0.020(18) 0.08(2) 0.006(16) 0.016(18) -0.001(17)
C23 0.06(3) 0.07(4) 0.07(2) 0.02(2) 0.03(2) -0.01(3)
C24 0.05(2) 0.02(3) 0.14(5) 0.03(3) 0.02(2) -0.005(19)
C25 0.11(6) 0.021(18) 0.10(4) 0.01(2) 0.06(4) 0.01(2)
C26 0.044(12) 0.052(11) 0.060(9) -0.012(8) -0.014(8) 0.004(8)
C27 0.10(2) 0.071(16) 0.052(10) -0.012(11) -0.005(12) 0.001(15)
C28 0.33(7) 0.14(3) 0.06(2) 0.02(2) -0.03(4) 0.07(4)
C29 0.28(6) 0.17(4) 0.12(3) -0.05(3) -0.06(4) -0.10(4)
C30 0.16(4) 0.39(10) 0.13(4) 0.02(6) 0.07(4) 0.07(4)
C31 0.056(10) 0.023(8) 0.069(14) -0.001(8) 0.000(9) 0.000(6)
C32 0.079(16) 0.041(11) 0.12(2) -0.038(12) -0.004(14) 0.001(10)
C33 0.11(3) 0.030(12) 0.25(4) -0.01(2) -0.03(3) 0.022(17)
C34 0.090(16) 0.036(12) 0.14(3) -0.013(16) -0.017(18) -0.015(12)
C35 0.21(5) 0.13(4) 0.15(3) -0.08(2) 0.07(3) -0.07(4)
C36 0.070(11) 0.033(10) 0.061(11) 0.008(9) -0.007(7) 0.001(9)
C37 0.12(3) 0.11(2) 0.060(12) 0.020(16) -0.024(12) -0.03(2)
C38 0.19(4) 0.41(10) 0.12(4) 0.11(6) 0.08(4) 0.01(5)
C39 0.30(7) 0.23(5) 0.14(4) 0.05(4) -0.14(5) -0.13(5)
C40 0.41(9) 0.12(3) 0.11(4) 0.06(3) -0.07(4) 0.04(4)
C41 0.048(8) 0.056(9) 0.10(2) 0.007(12) -0.003(13) 0.001(8)
C42 0.047(12) 0.060(13) 0.17(3) 0.018(15) -0.001(18) 0.006(11)
C43 0.12(4) 0.18(5) 0.23(4) 0.11(4) 0.08(4) 0.11(3)
C44 0.13(4) 0.07(2) 0.23(4) -0.03(2) -0.02(3) 0.05(2)
C45 0.042(13) 0.11(3) 0.29(7) 0.05(4) -0.04(3) 0.009(16)
C46 0.026(10) 0.039(9) 0.084(10) 0.011(8) 0.002(8) 0.005(6)
C47 0.067(15) 0.064(14) 0.079(11) 0.015(11) 0.008(10) -0.014(11)
C48 0.07(2) 0.13(2) 0.067(18) 0.027(18) 0.023(16) 0.026(19)
C49 0.077(18) 0.11(3) 0.096(19) 0.00(2) -0.007(17) 0.001(16)
C50 0.18(4) 0.10(2) 0.09(3) 0.05(2) -0.02(3) -0.07(2)
C51 0.058(11) 0.080(13) 0.068(15) -0.001(11) 0.010(11) -0.031(9)
C52 0.053(12) 0.078(15) 0.093(17) 0.002(13) 0.011(11) -0.016(10)
C53 0.02(2) 0.08(2) 0.17(5) -0.03(3) 0.02(3) 0.005(17)
C54 0.08(4) 0.13(5) 0.089(18) 0.00(2) 0.02(2) -0.01(4)
C55 0.09(3) 0.09(3) 0.11(4) 0.00(3) 0.01(4) 0.01(3)
C56 0.08(2) 0.139(14) 0.064(13) 0.026(12) 0.000(14) 0.027(17)
C57 0.10(2) 0.22(4) 0.055(14) 0.048(18) 0.004(14) 0.03(2)
C58 0.11(3) 0.34(6) 0.19(5) 0.18(4) -0.02(4) -0.01(4)
C59 0.08(2) 0.21(6) 0.09(3) 0.02(3) -0.012(19) 0.01(3)
C60 0.24(7) 0.35(6) 0.041(18) -0.01(3) -0.02(3) 0.09(5)
C61 0.17(3) 0.13(2) 0.061(15) -0.019(12) 0.019(15) -0.091(14)
C62 0.31(5) 0.19(4) 0.060(17) -0.018(17) 0.05(2) -0.12(3)
C63 0.39(7) 0.30(7) 0.034(17) 0.01(3) 0.02(3) -0.07(6)
C64 0.33(5) 0.41(11) 0.06(3) 0.03(4) 0.06(4) -0.17(6)
C65 0.62(14) 0.21(5) 0.07(3) -0.05(3) -0.02(6) -0.14(6)
C66 0.129(18) 0.093(15) 0.052(10) 0.010(10) 0.005(10) 0.032(13)
C71 0.147(16) 0.050(12) 0.052(14) 0.014(11) -0.024(15) -0.046(11)
C72 0.16(3) 0.044(12) 0.088(19) 0.025(12) -0.044(17) -0.058(14)
C73 0.42(10) 0.052(18) 0.14(3) 0.03(2) 0.02(4) 0.00(4)
C74 0.18(3) 0.18(6) 0.24(7) 0.12(5) -0.01(3) -0.07(4)
C75 0.25(5) 0.10(3) 0.19(4) 0.07(3) -0.13(4) -0.06(4)
C76 0.149(15) 0.045(13) 0.046(11) -0.006(10) 0.012(11) 0.028(13)
C77 0.21(3) 0.065(15) 0.042(12) -0.008(10) 0.024(13) 0.060(17)
C78 0.25(4) 0.14(4) 0.045(16) -0.027(19) 0.00(2) 0.08(3)
C79 0.22(5) 0.047(14) 0.08(2) -0.031(13) 0.00(2) 0.05(2)
C80 0.27(4) 0.10(2) 0.08(2) -0.004(19) 0.09(3) 0.05(3)
F7 0.15(2) 0.034(12) 0.12(3) 0.002(13) -0.03(2) -0.028(14)
C67 0.128(19) 0.121(18) 0.061(11) -0.010(12) -0.004(12) 0.027(15)
C68 0.18(3) 0.21(4) 0.11(3) -0.03(3) 0.03(3) 0.08(3)
C69 0.20(4) 0.17(3) 0.09(2) 0.02(2) -0.02(3) 0.05(2)
C70 0.22(3) 0.21(3) 0.14(4) -0.03(3) 0.00(3) -0.06(3)
F6 0.071(17) 0.16(3) 0.12(3) -0.07(2) -0.003(16) 0.018(15)
O26 0.129(17) 0.141(17) 0.040(9) 0.013(10) 0.006(9) -0.085(11)
S6X 0.130(16) 0.051(7) 0.074(10) 0.001(7) 0.009(10) -0.019(9)
O5X 0.15(2) 0.052(10) 0.06(2) -0.006(13) -0.017(19) -0.035(13)
C7X 0.11(3) 0.07(2) 0.08(2) 0.02(2) 0.006(19) -0.01(2)
C8X 0.15(6) 0.13(5) 0.10(2) -0.06(4) 0.03(3) -0.07(5)
S2X 0.051(11) 0.157(19) 0.159(19) -0.035(15) -0.021(11) -0.039(11)
O1X 0.077(15) 0.14(2) 0.16(3) -0.056(19) -0.02(2) -0.027(13)
C3X 0.16(8) 0.15(6) 0.16(3) -0.05(4) -0.01(5) -0.07(5)
C4X 0.12(3) 0.14(3) 0.15(3) -0.03(2) 0.01(2) 0.00(2)
N4B 0.06(2) 0.08(2) 0.117(19) -0.037(19) -0.012(18) -0.033(18)
C5B 0.05(3) 0.08(2) 0.13(2) -0.03(2) 0.00(2) -0.04(2)
C1B 0.14(5) 0.10(4) 0.15(3) -0.01(4) 0.04(4) 0.02(4)
C6B 0.06(3) 0.10(3) 0.12(2) -0.04(2) 0.00(2) -0.02(2)
C7B 0.10(4) 0.13(5) 0.15(4) -0.03(4) 0.04(4) -0.02(4)
C2B 0.12(3) 0.09(3) 0.12(2) -0.02(2) 0.01(3) 0.00(3)
C1D 0.13(4) 0.11(3) 0.31(5) 0.03(4) -0.02(4) -0.08(3)
C6D 0.12(5) 0.16(5) 0.33(6) 0.05(4) -0.01(5) -0.02(4)
C5D 0.14(4) 0.10(3) 0.31(5) 0.02(4) -0.03(4) -0.06(2)
C4D 0.20(5) 0.09(3) 0.30(5) -0.01(4) -0.08(5) -0.04(3)
C3D 0.27(9) 0.19(8) 0.35(6) 0.03(5) -0.01(6) 0.06(6)
C2D 0.22(6) 0.08(3) 0.33(5) -0.01(4) -0.02(5) -0.05(3)
C7D 0.14(6) 0.31(10) 0.33(6) 0.10(7) -0.01(6) -0.09(6)
C3B 0.08(3) 0.08(3) 0.13(2) -0.03(2) -0.01(2) -0.01(2)
C1C 0.13(5) 0.07(3) 0.15(3) -0.02(3) 0.04(4) -0.03(4)
C2C 0.09(3) 0.08(3) 0.14(2) -0.02(2) 0.03(3) -0.01(2)
C3C 0.08(3) 0.08(3) 0.14(2) -0.02(2) 0.03(2) 0.00(2)
N4C 0.05(2) 0.10(2) 0.106(18) -0.04(2) -0.017(18) 0.002(19)
C5C 0.05(3) 0.09(3) 0.113(19) -0.02(2) -0.012(19) -0.02(2)
C6C 0.08(3) 0.12(3) 0.12(2) -0.01(2) 0.00(2) 0.00(3)
C7C 0.07(3) 0.13(4) 0.11(2) -0.01(3) -0.01(3) -0.03(3)
C53A 0.04(2) 0.10(4) 0.10(3) -0.02(3) 0.01(2) 0.00(3)
C54A 0.08(3) 0.12(4) 0.10(3) 0.02(3) 0.03(2) 0.00(3)
C55A 0.10(4) 0.085(19) 0.13(4) -0.02(2) 0.03(4) -0.02(2)
C6AA 0.15(4) 0.12(3) 0.23(4) 0.02(3) -0.05(3) -0.01(2)
C8AA 0.14(3) 0.11(3) 0.22(4) 0.02(3) -0.06(3) -0.02(2)
C9AA 0.16(4) 0.12(3) 0.23(4) 0.01(3) -0.05(3) 0.00(3)
C0BA 0.16(4) 0.13(3) 0.22(4) 0.00(3) -0.06(3) 0.00(2)
C1BA 0.15(4) 0.10(3) 0.22(4) 0.02(3) -0.05(3) -0.01(2)
C7AA 0.15(4) 0.09(3) 0.23(4) 0.02(3) -0.05(3) -0.02(2)
C3AA 0.26(7) 0.20(7) 0.25(5) 0.07(6) 0.01(5) 0.07(6)
C21A 0.051(13) 0.038(13) 0.37(11) 0.06(3) 0.05(3) 0.006(12)
C22A 0.057(19) 0.031(17) 0.31(8) 0.00(4) 0.07(3) 0.000(17)
C23A 0.20(8) 0.03(3) 0.34(9) 0.03(5) 0.14(6) 0.02(5)
C24A 0.09(5) 0.14(8) 0.38(9) -0.04(7) 0.02(5) 0.04(5)
C25A 0.09(5) 0.038(19) 0.39(13) 0.00(5) 0.07(7) 0.01(2)

loop_
_atom_type_symbol
_atom_type_description
_atom_type_scat_dispersion_real
_atom_type_scat_dispersion_imag
_atom_type_scat_source
C C 0.0181 0.0091 'International Tables Vol C Tables 4.2.6.8 and 6.1.1.4'
H H 0.0000 0.0000 'International Tables Vol C Tables 4.2.6.8 and 6.1.1.4'
Cr Cr -0.1635 2.4439 'International Tables Vol C Tables 4.2.6.8 and 6.1.1.4'
F F 0.0727 0.0534 'International Tables Vol C Tables 4.2.6.8 and 6.1.1.4'
N N 0.0311 0.0180 'International Tables Vol C Tables 4.2.6.8 and 6.1.1.4'
O O 0.0492 0.0322 'International Tables Vol C Tables 4.2.6.8 and 6.1.1.4'
S S 0.3331 0.5567 'International Tables Vol C Tables 4.2.6.8 and 6.1.1.4'
U U -4.3638 13.4090 'International Tables Vol C Tables 4.2.6.8 and 6.1.1.4'

loop_
_geom_angle_atom_site_label_1
_geom_angle_atom_site_label_2
_geom_angle_atom_site_label_3
_geom_angle
O22 U1 U2 142.2(11)
O22 U1 O27 148.0(13)
O24 U1 U2 143.0(8)
O24 U1 O22 74.7(14)
O24 U1 O25 146.0(13)
O24 U1 O27 74.2(10)
O24 U1 F34 130.9(11)
O24 U1 F35 132.9(7)
O24 U1 O1X 85.0(16)
O25 U1 U2 70.7(10)
O25 U1 O22 72.0(16)
O25 U1 O27 139.6(11)
O27 U1 U2 68.9(6)
O33 U1 U2 106.7(5)
O33 U1 O22 77.7(9)
O33 U1 O24 78.3(9)
O33 U1 O25 88.1(8)
O33 U1 O27 103.0(8)
O33 U1 F34 74.1(6)
O33 U1 F35 140.6(6)
O33 U1 F6 141.4(17)
O33 U1 O1X 143.4(17)
F34 U1 U2 32.7(4)
F34 U1 O22 134.9(11)
F34 U1 O25 72.6(11)
F34 U1 O27 73.4(7)
F35 U1 U2 34.1(4)
F35 U1 O22 127.7(9)
F35 U1 O25 75.4(9)
F35 U1 O27 71.6(7)
F35 U1 F34 66.8(5)
F35 U1 O1X 72.6(15)
F6 U1 U2 111.7(15)
F6 U1 O22 74.7(15)
F6 U1 O24 69(2)
F6 U1 O25 108(2)
F6 U1 O27 87.3(16)
F6 U1 F34 143.7(15)
F6 U1 F35 78.1(17)
O1X U1 U2 106.2(14)
O1X U1 O22 66.6(18)
O1X U1 O25 88.0(17)
O1X U1 O27 103.3(18)
O1X U1 F34 138.2(15)
O28 U2 U1 70.5(5)
O28 U2 O31 73.8(9)
O28 U2 O26 139.4(10)
O29 U2 U1 140.7(11)
O29 U2 O28 148.6(12)
O29 U2 O31 75.0(13)
O29 U2 O26 71.8(14)
O31 U2 U1 144.2(7)
O31 U2 O26 146.8(11)
F34 U2 U1 34.3(5)
F34 U2 O28 75.3(7)
F34 U2 O29 130.8(10)
F34 U2 O31 132.7(9)
F34 U2 F35 67.4(6)
F34 U2 O26 71.7(9)
F34 U2 O5X 132.1(14)
F35 U2 U1 33.1(4)
F35 U2 O28 72.5(7)
F35 U2 O29 129.3(10)
F35 U2 O31 132.3(7)
F35 U2 O26 73.5(9)
O36 U2 U1 109.5(5)
O36 U2 O28 98.4(7)
O36 U2 O29 76.6(8)
O36 U2 O31 74.9(8)
O36 U2 F34 75.2(7)
O36 U2 F35 142.6(6)
O36 U2 O26 95.3(7)
O36 U2 O5X 151.7(14)
F7 U2 U1 108.9(15)
F7 U2 O28 90.8(16)
F7 U2 O29 76.3(16)
F7 U2 O31 71.9(18)
F7 U2 F34 143.1(16)
F7 U2 F35 75.8(16)
F7 U2 O36 141.4(16)
F7 U2 O26 101.8(18)
O26 U2 U1 69.0(9)
O5X U2 U1 98.1(13)
O5X U2 O28 96.5(14)
O5X U2 O29 78.2(14)
O5X U2 O31 86.4(16)
O5X U2 F35 65.2(14)
O5X U2 O26 88.8(15)
F1 Cr1 O1 90.6(9)
F1 Cr1 O3 90.4(7)
F1 Cr1 O30 174.6(10)
F1 Cr1 O32 90.6(8)
O3 Cr1 O1 89.3(10)
O30 Cr1 O1 84.4(11)
O30 Cr1 O3 87.4(9)
O30 Cr1 O32 91.2(10)
O32 Cr1 O1 85.6(11)
O32 Cr1 O3 174.8(11)
O36 Cr1 F1 91.8(7)
O36 Cr1 O1 177.5(9)
O36 Cr1 O3 91.3(8)
O36 Cr1 O30 93.2(10)
O36 Cr1 O32 93.7(10)
F1 Cr2 O4 92.5(7)
F1 Cr2 O5 178.5(8)
F2 Cr2 F1 88.9(6)
F2 Cr2 O2 175.8(9)
F2 Cr2 O4 88.2(7)
F2 Cr2 O5 91.0(7)
F2 Cr2 O7 91.9(7)
O2 Cr2 F1 95.0(9)
O2 Cr2 O4 93.0(9)
O2 Cr2 O5 85.1(10)
O2 Cr2 O7 86.7(9)
O4 Cr2 O5 86.0(8)
O7 Cr2 F1 89.2(7)
O7 Cr2 O4 178.3(9)
O7 Cr2 O5 92.3(8)
F2 Cr3 F3 89.2(6)
F2 Cr3 O6 93.5(7)
F2 Cr3 O8 90.8(6)
F2 Cr3 O9 177.2(8)
F2 Cr3 O11 87.8(7)
F3 Cr3 O6 175.2(7)
F3 Cr3 O8 90.9(7)
O8 Cr3 O6 93.0(8)
O9 Cr3 F3 91.4(7)
O9 Cr3 O6 86.1(8)
O9 Cr3 O8 86.5(8)
O9 Cr3 O11 94.9(9)
O11 Cr3 F3 90.9(7)
O11 Cr3 O6 85.2(8)
O11 Cr3 O8 177.7(8)
F3 Cr4 F4 90.9(6)
F3 Cr4 O10 89.2(7)
F3 Cr4 O12 90.8(7)
F3 Cr4 O15 90.3(7)
F4 Cr4 O10 176.9(8)
F4 Cr4 O12 88.4(7)
F4 Cr4 O15 91.5(7)
O10 Cr4 O12 94.7(9)
O13 Cr4 F3 176.9(7)
O13 Cr4 F4 91.2(7)
O13 Cr4 O10 88.9(7)
O13 Cr4 O12 86.9(8)
O13 Cr4 O15 92.0(8)
O15 Cr4 O10 85.4(9)
O15 Cr4 O12 178.9(8)
F4 Cr5 O14 88.7(7)
F4 Cr5 O16 90.2(7)
F4 Cr5 O17 176.5(7)
F4 Cr5 O19 90.5(7)
F5 Cr5 F4 90.5(6)
F5 Cr5 O14 178.9(8)
F5 Cr5 O16 88.4(7)
F5 Cr5 O17 92.3(8)
F5 Cr5 O19 92.8(7)
O14 Cr5 O16 92.4(8)
O14 Cr5 O17 88.5(8)
O14 Cr5 O19 86.4(8)
O17 Cr5 O16 87.9(9)
O17 Cr5 O19 91.4(9)
O19 Cr5 O16 178.6(8)
F5 Cr6 O18 93.5(8)
F5 Cr6 O20 89.5(7)
F5 Cr6 O21 175.3(10)
O20 Cr6 O18 87.7(11)
O21 Cr6 O18 82.3(10)
O21 Cr6 O20 88.1(11)
O23 Cr6 F5 91.6(9)
O23 Cr6 O18 85.1(13)
O23 Cr6 O20 172.8(12)
O23 Cr6 O21 90.2(12)
O33 Cr6 F5 89.3(7)
O33 Cr6 O18 177.0(10)
O33 Cr6 O20 91.6(8)
O33 Cr6 O21 94.8(9)
O33 Cr6 O23 95.6(11)
Cr1 F1 Cr2 123.3(8)
Cr3 F2 Cr2 121.0(8)
Cr4 F3 Cr3 124.0(7)
Cr5 F4 Cr4 123.6(6)
Cr5 F5 Cr6 123.4(9)
C1 O1 Cr1 134.9(18)
C1 O2 Cr2 126(2)
C6 O3 Cr1 128.2(18)
C6 O4 Cr2 135.4(19)
C11 O5 Cr2 131.7(17)
C11 O6 Cr3 136.7(18)
C16 O7 Cr2 135.6(18)
C16 O8 Cr3 128.9(19)
C21 O9 Cr3 135(2)
C21A O9 Cr3 136(2)
C21 O10 Cr4 136.9(18)
C21A O10 Cr4 136(2)
C26 O11 Cr3 134.5(17)
C26 O12 Cr4 135.3(17)
C31 O13 Cr4 135.6(16)
C31 O14 Cr5 130.3(17)
C36 O15 Cr4 124.9(18)
C36 O16 Cr5 137.3(17)
C41 O17 Cr5 131.5(18)
C41 O18 Cr6 132(2)
C46 O19 Cr5 134.8(19)
C46 O20 Cr6 127.6(16)
C51 O21 Cr6 136(3)
C51 O22 U1 141(2)
C56 O23 Cr6 136(3)
C56 O24 U1 145(3)
C61 O25 U1 137(4)
C66 O27 U1 135(2)
C66 O28 U2 134(2)
C71 O29 U2 135(2)
C71 O30 Cr1 135(2)
C76 O31 U2 145(2)
C76 O32 Cr1 130(3)
Cr6 O33 U1 132.1(9)
U2 F34 U1 113.0(6)
U1 F35 U2 112.8(5)
Cr1 O36 U2 135.7(8)
O1 C1 C2 114(2)
O2 C1 O1 131(3)
O2 C1 C2 115(3)
C3 C2 C1 107(2)
C3 C2 C4 112(2)
C4 C2 C1 111(3)
C5 C2 C1 107(2)
C5 C2 C3 111(3)
C5 C2 C4 110(2)
O3 C6 C7 117(2)
O4 C6 O3 126(2)
O4 C6 C7 117(2)
C8 C7 C6 109(2)
C8 C7 C9 112(2)
C8 C7 C10 113(2)
C9 C7 C6 103(2)
C10 C7 C6 110(2)
C10 C7 C9 110(2)
O5 C11 O6 121(2)
O5 C11 C12 119(2)
O6 C11 C12 120(2)
C11 C12 C13 108(3)
C11 C12 C14 106(2)
C11 C12 C15 111(2)
C13 C12 C15 108(2)
C14 C12 C13 114(3)
C14 C12 C15 110(2)
O7 C16 C17 117(2)
O8 C16 O7 126(3)
O8 C16 C17 117(2)
C18 C17 C16 109(3)
C18 C17 C20 110(3)
C19 C17 C16 107(2)
C19 C17 C18 114(3)
C19 C17 C20 111(3)
C20 C17 C16 105(3)
O9 C21 C22 116(3)
O10 C21 O9 122(3)
O10 C21 C22 120(3)
C23 C22 C21 107(4)
C23 C22 C24 112(3)
C24 C22 C21 109(4)
C25 C22 C21 107(4)
C25 C22 C23 110(3)
C25 C22 C24 112(3)
O11 C26 C27 118(2)
O12 C26 O11 125(2)
O12 C26 C27 117(2)
C26 C27 C28 114(2)
C26 C27 C29 106(3)
C26 C27 C30 113(3)
C29 C27 C28 109(3)
C30 C27 C28 106(3)
C30 C27 C29 109(3)
O13 C31 C32 116(2)
O14 C31 O13 125(2)
O14 C31 C32 119(2)
C33 C32 C31 101(2)
C34 C32 C31 113(2)
C34 C32 C33 113(2)
C35 C32 C31 105(3)
C35 C32 C33 110(3)
C35 C32 C34 114(2)
O15 C36 C37 118(3)
O16 C36 O15 127(2)
O16 C36 C37 115(3)
C38 C37 C36 102(3)
C38 C37 C39 115(3)
C38 C37 C40 113(3)
C39 C37 C36 109(3)
C40 C37 C36 105(3)
C40 C37 C39 111(3)
O17 C41 C42 121(2)
O18 C41 O17 124(3)
O18 C41 C42 115(3)
C43 C42 C41 110(3)
C43 C42 C44 112(3)
C43 C42 C45 109(3)
C44 C42 C41 105(3)
C44 C42 C45 110(3)
C45 C42 C41 111(3)
O19 C46 C47 117(2)
O20 C46 O19 127(3)
O20 C46 C47 116(2)
C48 C47 C46 103(2)
C49 C47 C46 111(2)
C49 C47 C48 112(2)
C49 C47 C50 111(2)
C50 C47 C46 112(3)
C50 C47 C48 107(2)
O21 C51 O22 124(3)
O21 C51 C52 119(3)
O22 C51 C52 116(3)
C53 C52 C51 113(3)
C53 C52 C54 113(3)
C53 C52 C55 109(3)
C54 C52 C51 107(3)
C54 C52 C55 108(3)
C55 C52 C51 106(4)
C53A C52 C51 107(3)
C54A C52 C51 107(3)
C54A C52 C53A 113(3)
C55A C52 C51 105(4)
C55A C52 C53A 111(3)
C55A C52 C54A 113(3)
O23 C56 O24 120(3)
O23 C56 C57 129(5)
O24 C56 C57 109(4)
C56 C57 C58 101(4)
C56 C57 C59 106(3)
C56 C57 C60 117(4)
C58 C57 C59 116(3)
C58 C57 C60 107(3)
C59 C57 C60 111(3)
O25 C61 C62 114(6)
O25 C61 O26 131(4)
O26 C61 C62 115(5)
C63 C62 C61 112(4)
C64 C62 C61 106(3)
C64 C62 C63 113(3)
C65 C62 C61 102(4)
C65 C62 C63 111(3)
C65 C62 C64 112(3)
O27 C66 O28 125(3)
O27 C66 C67 114(3)
O28 C66 C67 117(3)
O29 C71 C72 117(3)
O30 C71 O29 129(3)
O30 C71 C72 114(3)
C73 C72 C71 103(3)
C73 C72 C74 111(3)
C74 C72 C71 114(3)
C75 C72 C71 109(3)
C75 C72 C73 110(3)
C75 C72 C74 110(3)
O31 C76 O32 122(3)
O31 C76 C77 120(4)
O32 C76 C77 117(4)
C76 C77 C78 112(3)
C76 C77 C79 106(2)
C76 C77 C80 110(3)
C79 C77 C78 109(2)
C80 C77 C78 108(2)
C80 C77 C79 112(2)
C68 C67 C66 103(3)
C68 C67 C70 108(3)
C69 C67 C66 112(3)
C69 C67 C68 112(3)
C69 C67 C70 110(3)
C70 C67 C66 112(4)
C61 O26 U2 133(3)
O5X S6X C7X 108(2)
O5X S6X C8X 108(2)
C8X S6X C7X 99.6(17)
S6X O5X U2 135(3)
O1X S2X C3X 105(2)
O1X S2X C4X 105(2)
C4X S2X C3X 104.3(16)
S2X O1X U1 147(3)
C3B N4B C5B 110(3)
N4B C5B C6B 105(5)
C5B C6B C7B 99(2)
C3B C2B C1B 100(2)
C6D C1D C2D 120.0
C6D C1D C7D 119.9(11)
C2D C1D C7D 120.0(11)
C1D C6D C5D 120.0
C6D C5D C4D 120.0
C5D C4D C3D 120.0
C2D C3D C4D 120.0
C3D C2D C1D 120.0
N4B C3B C2B 125(6)
C3C C2C C1C 101(2)
N4C C3C C2C 90(5)
C3C N4C C5C 107(3)
N4C C5C C6C 121(5)
C5C C6C C7C 101(2)
C8AA C6AA C7AA 120.0
C8AA C6AA C3AA 119.8(11)
C7AA C6AA C3AA 120.2(11)
C6AA C8AA C9AA 120.0
C0BA C9AA C8AA 120.0
C1BA C0BA C9AA 120.0
C0BA C1BA C7AA 120.0
C1BA C7AA C6AA 120.0
O9 C21A O10 123(3)
O9 C21A C22A 113(2)
O10 C21A C22A 123(3)
C23A C22A C21A 108(4)
C23A C22A C24A 111(3)
C24A C22A C21A 113(4)
C25A C22A C21A 105(3)
C25A C22A C23A 110(3)
C25A C22A C24A 110(3)

loop_
_geom_bond_atom_site_label_1
_geom_bond_atom_site_label_2
_geom_bond_distance
U1 U2 3.8589(18)
U1 O22 2.37(3)
U1 O24 2.28(3)
U1 O25 2.37(3)
U1 O27 2.43(2)
U1 O33 2.180(17)
U1 F34 2.36(2)
U1 F35 2.284(18)
U1 F6 2.19(4)
U1 O1X 2.33(4)
U2 O28 2.379(14)
U2 O29 2.36(3)
U2 O31 2.38(3)
U2 F34 2.263(17)
U2 F35 2.35(2)
U2 O36 2.23(2)
U2 F7 2.19(4)
U2 O26 2.46(3)
U2 O5X 2.31(3)
Cr1 F1 1.933(13)
Cr1 O1 2.02(3)
Cr1 O3 2.002(19)
Cr1 O30 1.945(18)
Cr1 O32 1.98(2)
Cr1 O36 1.86(2)
Cr2 F1 1.937(16)
Cr2 F2 1.921(14)
Cr2 O2 1.935(18)
Cr2 O4 1.96(2)
Cr2 O5 1.97(2)
Cr2 O7 1.937(17)
Cr3 F2 1.917(14)
Cr3 F3 1.948(14)
Cr3 O6 1.960(19)
Cr3 O8 1.95(2)
Cr3 O9 1.931(16)
Cr3 O11 1.95(2)
Cr4 F3 1.918(13)
Cr4 F4 1.950(14)
Cr4 O10 1.975(18)
Cr4 O12 1.977(19)
Cr4 O13 1.917(16)
Cr4 O15 1.96(2)
Cr5 F4 1.938(14)
Cr5 F5 1.887(14)
Cr5 O14 1.945(18)
Cr5 O16 1.96(2)
Cr5 O17 1.948(19)
Cr5 O19 1.96(2)
Cr6 F5 1.961(15)
Cr6 O18 2.00(2)
Cr6 O20 1.99(2)
Cr6 O21 1.98(2)
Cr6 O23 1.95(3)
Cr6 O33 1.85(2)
O1 C1 1.25(4)
O2 C1 1.23(4)
O3 C6 1.29(3)
O4 C6 1.25(3)
O5 C11 1.26(3)
O6 C11 1.28(3)
O7 C16 1.24(3)
O8 C16 1.21(3)
O9 C21 1.25(3)
O9 C21A 1.23(2)
O10 C21 1.24(3)
O10 C21A 1.24(2)
O11 C26 1.28(3)
O12 C26 1.23(3)
O13 C31 1.28(3)
O14 C31 1.22(3)
O15 C36 1.31(3)
O16 C36 1.26(3)
O17 C41 1.28(4)
O18 C41 1.27(4)
O19 C46 1.25(3)
O20 C46 1.25(3)
O21 C51 1.14(4)
O22 C51 1.24(4)
O23 C56 1.25(5)
O24 C56 1.25(6)
O25 C61 1.15(7)
O27 C66 1.22(4)
O28 C66 1.25(4)
O29 C71 1.26(5)
O30 C71 1.24(5)
O31 C76 1.24(5)
O32 C76 1.27(5)
C1 C2 1.54(3)
C2 C3 1.516(19)
C2 C4 1.518(19)
C2 C5 1.51(2)
C6 C7 1.56(3)
C7 C8 1.508(19)
C7 C9 1.526(19)
C7 C10 1.510(19)
C11 C12 1.47(4)
C12 C13 1.511(19)
C12 C14 1.51(2)
C12 C15 1.516(19)
C16 C17 1.58(4)
C17 C18 1.50(2)
C17 C19 1.494(19)
C17 C20 1.51(2)
C21 C22 1.62(6)
C22 C23 1.51(2)
C22 C24 1.51(2)
C22 C25 1.51(2)
C26 C27 1.49(3)
C27 C28 1.52(2)
C27 C29 1.52(2)
C27 C30 1.52(2)
C31 C32 1.54(3)
C32 C33 1.509(19)
C32 C34 1.507(19)
C32 C35 1.505(19)
C36 C37 1.54(4)
C37 C38 1.49(2)
C37 C39 1.50(2)
C37 C40 1.50(2)
C41 C42 1.53(4)
C42 C43 1.51(2)
C42 C44 1.51(2)
C42 C45 1.515(19)
C46 C47 1.53(4)
C47 C48 1.518(19)
C47 C49 1.512(19)
C47 C50 1.515(19)
C51 C52 1.59(4)
C52 C53 1.52(2)
C52 C54 1.52(2)
C52 C55 1.52(2)
C52 C53A 1.51(2)
C52 C54A 1.51(2)
C52 C55A 1.50(2)
C56 C57 1.46(5)
C57 C58 1.51(2)
C57 C59 1.52(2)
C57 C60 1.52(2)
C61 C62 1.55(5)
C61 O26 1.26(7)
C62 C63 1.51(2)
C62 C64 1.51(2)
C62 C65 1.51(2)
C66 C67 1.57(5)
C71 C72 1.55(4)
C72 C73 1.52(2)
C72 C74 1.52(2)
C72 C75 1.51(2)
C76 C77 1.49(4)
C77 C78 1.52(2)
C77 C79 1.514(19)
C77 C80 1.51(2)
C67 C68 1.522(16)
C67 C69 1.520(16)
C67 C70 1.526(17)
S6X O5X 1.48(3)
S6X C7X 1.764(19)
S6X C8X 1.755(19)
S2X O1X 1.52(2)
S2X C3X 1.765(19)
S2X C4X 1.758(19)
N4B C5B 1.45(3)
N4B C3B 1.45(3)
C5B C6B 1.54(3)
C1B C2B 1.54(3)
C6B C7B 1.54(3)
C2B C3B 1.54(3)
C1D C6D 1.3900
C1D C2D 1.3900
C1D C7D 1.53(3)
C6D C5D 1.3900
C5D C4D 1.3900
C4D C3D 1.3900
C3D C2D 1.3900
C1C C2C 1.52(3)
C2C C3C 1.52(3)
C3C N4C 1.45(3)
N4C C5C 1.47(3)
C5C C6C 1.52(3)
C6C C7C 1.54(3)
C6AA C8AA 1.3900
C6AA C7AA 1.3900
C6AA C3AA 1.53(3)
C8AA C9AA 1.3900
C9AA C0BA 1.3900
C0BA C1BA 1.3900
C1BA C7AA 1.3900
C21A C22A 1.53(4)
C22A C23A 1.51(2)
C22A C24A 1.52(2)
C22A C25A 1.51(2)

loop_
_twin_individual_id
_twin_individual_mass_fraction_refined
1 0.8339(16)
2 0.1661(16)
